data_4332696
loop_
_publ_author_name
'Li, Dongfeng'
'Parkin, Sean'
'Cl\'erac, Rodolphe'
'Holmes, Stephen M.'

_publ_section_title
;
 Ancillary Ligand Functionalization of Cyanide-BridgedS= 6
 FeIII4NiII4Complexes for Molecule-Based Electronics
;
_journal_issue 19
_journal_name_full 'Inorganic Chemistry'
_journal_page_first 7569
_journal_page_last 7571
_journal_paper_doi 10.1021/ic060695q
_journal_volume 45
_journal_year 2006
_chemical_formula_sum 'C160 H208 B4 F12 Fe4 N76 Ni4 O28 S8'
_chemical_formula_weight 4629.98
_chemical_name_systematic
; 
 ? 
;
_space_group_IT_number 14
_symmetry_cell_setting monoclinic
_symmetry_space_group_name_Hall '-P 2ybc'
_symmetry_space_group_name_H-M 'P 1 21/c 1'
_atom_sites_solution_hydrogens geom
_atom_sites_solution_primary direct
_atom_sites_solution_secondary difmap
_audit_creation_method SHELXL-97
_cell_angle_alpha 90.00
_cell_angle_beta 104.28(3)
_cell_angle_gamma 90.00
_cell_formula_units_Z 4
_cell_length_a 33.918(7)
_cell_length_b 24.258(5)
_cell_length_c 28.472(6)
_cell_measurement_reflns_used 2444
_cell_measurement_temperature 90.0(2)
_cell_measurement_theta_max 57.38
_cell_measurement_theta_min 2.44
_cell_volume 22702(9)
_computing_cell_refinement 'Bruker SMART'
_computing_data_collection 'Bruker SMART'
_computing_data_reduction 'Bruker SAINT'
_computing_molecular_graphics 'Bruker SHELXTL'
_computing_publication_material 'Bruker SHELXTL'
_computing_structure_refinement 'Bruker SHELXTL'
_computing_structure_solution 'Bruker SHELXTL'
_diffrn_ambient_temperature 90.0(2)
_diffrn_measured_fraction_theta_full 0.898
_diffrn_measured_fraction_theta_max 0.898
_diffrn_measurement_device_type 'Bruker X8 Proteum CCD area detector'
_diffrn_measurement_method 'phi and omega scans'
_diffrn_radiation_monochromator graphite
_diffrn_radiation_source 'sealed tube'
_diffrn_radiation_type CuK\a
_diffrn_radiation_wavelength 1.54178
_diffrn_reflns_av_R_equivalents 0.0635
_diffrn_reflns_av_sigmaI/netI 0.0557
_diffrn_reflns_limit_h_max 37
_diffrn_reflns_limit_h_min -40
_diffrn_reflns_limit_k_max 28
_diffrn_reflns_limit_k_min -23
_diffrn_reflns_limit_l_max 26
_diffrn_reflns_limit_l_min -26
_diffrn_reflns_number 161070
_diffrn_reflns_theta_full 67.15
_diffrn_reflns_theta_max 67.15
_diffrn_reflns_theta_min 2.26
_exptl_absorpt_coefficient_mu 3.755
_exptl_absorpt_correction_T_max 0.7532
_exptl_absorpt_correction_T_min 0.4660
_exptl_absorpt_correction_type empirical
_exptl_absorpt_process_details 'Bruker SAINT'
_exptl_crystal_colour red
_exptl_crystal_density_diffrn 1.355
_exptl_crystal_density_method 'not measured'
_exptl_crystal_description slab
_exptl_crystal_F_000 9584
_exptl_crystal_size_max 0.24
_exptl_crystal_size_mid 0.20
_exptl_crystal_size_min 0.08
_refine_diff_density_max 1.960
_refine_diff_density_min -1.555
_refine_diff_density_rms 0.159
_refine_ls_extinction_method none
_refine_ls_goodness_of_fit_ref 1.046
_refine_ls_hydrogen_treatment constr
_refine_ls_matrix_type full
_refine_ls_number_parameters 2960
_refine_ls_number_reflns 36449
_refine_ls_number_restraints 860
_refine_ls_restrained_S_all 1.060
_refine_ls_R_factor_all 0.1367
_refine_ls_R_factor_gt 0.1004
_refine_ls_shift/su_max 0.022
_refine_ls_shift/su_mean 0.001
_refine_ls_structure_factor_coef Fsqd
_refine_ls_weighting_details 'calc w=1/[\s^2^(Fo^2^)+(0.1978P)^2^+117.3861P] where P=(Fo^2^+2Fc^2^)/3'
_refine_ls_weighting_scheme calc
_refine_ls_wR_factor_gt 0.2993
_refine_ls_wR_factor_ref 0.3345
_reflns_number_gt 24904
_reflns_number_total 36449
_reflns_threshold_expression >2sigma(I)
_cod_data_source_file ic060695qsup1.cif
_cod_data_source_block x05003_[pzTpFe(CN)3-Ni(pz)3C(CH2)6SAc]4(OTf)4.8DMF.4H2O
_cod_depositor_comments
;
The following automatic conversions were performed:

'_symmetry_cell_setting' value 'Monoclinic' changed to 'monoclinic'
according to /home/saulius/struct/CIF-dictionaries/cif_core.dic
dictionary named 'cif_core.dic' version 2.4.2 from
2011-04-26.

'_exptl_absorpt_correction_type' value 'EMPIRICAL'
changed to 'empirical' according to
/home/saulius/struct/CIF-dictionaries/cif_core.dic dictionary named
'cif_core.dic' version 2.4.2 from 2011-04-26.

Automatic conversion script
Id: cif_fix_values 1891 2012-01-12 08:04:46Z andrius 
;
_cod_original_cell_volume 22702(8)
_cod_original_sg_symbol_H-M 'P2(1)/c '
_cod_database_code 4332696

loop_
_symmetry_equiv_pos_as_xyz
'x, y, z'
'-x, y+1/2, -z+1/2'
'-x, -y, -z'
'x, -y-1/2, z-1/2'

loop_
_atom_site_label
_atom_site_type_symbol
_atom_site_fract_x
_atom_site_fract_y
_atom_site_fract_z
_atom_site_U_iso_or_equiv
_atom_site_adp_type
_atom_site_occupancy
_atom_site_symmetry_multiplicity
_atom_site_calc_flag
_atom_site_refinement_flags
_atom_site_disorder_assembly
_atom_site_disorder_group
Fe1 Fe 0.14628(3) 0.88201(4) 0.69551(4) 0.0255(2) Uani 1 1 d . . .
Fe2 Fe 0.33376(3) 0.97817(4) 0.87133(4) 0.0286(3) Uani 1 1 d . . .
Fe3 Fe 0.33071(3) 0.96112(4) 0.61222(4) 0.0261(2) Uani 1 1 d . . .
Fe4 Fe 0.20843(3) 1.17586(4) 0.69608(4) 0.0315(3) Uani 1 1 d . . .
Ni1 Ni 0.17850(3) 1.01756(4) 0.57045(4) 0.0385(3) Uani 1 1 d . . .
Ni2 Ni 0.29805(3) 0.82831(4) 0.74007(4) 0.0383(3) Uani 1 1 d . . .
Ni3 Ni 0.35851(3) 1.11342(4) 0.74282(4) 0.0410(3) Uani 1 1 d . . .
Ni4 Ni 0.18323(3) 1.03627(4) 0.82319(4) 0.0412(3) Uani 1 1 d . . .
B1 B 0.0732(2) 0.8004(3) 0.6847(3) 0.0259(17) Uani 1 1 d . . .
B2 B 0.3902(2) 0.9551(4) 0.9736(3) 0.033(2) Uani 1 1 d . . .
B3 B 0.3855(2) 0.9418(4) 0.5394(3) 0.0308(19) Uani 1 1 d . B .
B4 B 0.1792(3) 1.2984(4) 0.6821(4) 0.045(2) Uani 1 1 d . . .
N1 N 0.23755(16) 0.8505(2) 0.7208(2) 0.0240(12) Uani 1 1 d . . .
N2 N 0.16879(16) 0.9755(2) 0.7710(2) 0.0234(12) Uani 1 1 d . . .
N3 N 0.16523(15) 0.9616(2) 0.6191(2) 0.0210(12) Uani 1 1 d . . .
N4 N 0.13495(16) 0.8320(2) 0.7465(2) 0.0249(13) Uani 1 1 d . . .
N5 N 0.10078(16) 0.7987(2) 0.7370(2) 0.0263(13) Uani 1 1 d . . .
N6 N 0.08754(16) 0.9015(2) 0.6783(2) 0.0237(12) Uani 1 1 d . . .
N7 N 0.05818(16) 0.8610(2) 0.6752(2) 0.0239(12) Uani 1 1 d . . .
N8 N 0.13348(16) 0.8197(2) 0.6489(2) 0.0224(12) Uani 1 1 d . . .
N9 N 0.10042(16) 0.7870(2) 0.6493(2) 0.0229(12) Uani 1 1 d . . .
N10 N 0.03870(18) 0.7585(3) 0.6766(2) 0.0336(15) Uani 1 1 d . . .
N11 N 0.0467(2) 0.7078(3) 0.6993(3) 0.057(2) Uani 1 1 d . . .
N12 N 0.31208(16) 0.8915(2) 0.7894(2) 0.0235(12) Uani 1 1 d . . .
N13 N 0.24330(18) 1.0134(2) 0.8438(2) 0.0288(13) Uani 1 1 d . . .
N14 N 0.34669(17) 1.0618(2) 0.7947(2) 0.0277(13) Uani 1 1 d . . .
N15 N 0.32492(16) 0.9232(2) 0.9195(2) 0.0248(12) Uani 1 1 d . . .
N16 N 0.35296(17) 0.9160(2) 0.9630(2) 0.0284(13) Uani 1 1 d . . .
N17 N 0.39125(17) 0.9546(2) 0.8859(2) 0.0263(13) Uani 1 1 d . . .
N18 N 0.41240(17) 0.9471(2) 0.9324(2) 0.0292(14) Uani 1 1 d . . .
N19 N 0.34859(17) 1.0318(2) 0.9259(2) 0.0286(13) Uani 1 1 d . . .
N20 N 0.37264(18) 1.0152(3) 0.9695(2) 0.0319(14) Uani 1 1 d . . .
N21 N 0.42036(19) 0.9460(3) 1.0227(2) 0.0392(16) Uani 1 1 d . . .
N22 N 0.4513(3) 0.9809(4) 1.0451(3) 0.074(3) Uani 1 1 d . . .
N23 N 0.34786(16) 1.0518(2) 0.6906(2) 0.0250(13) Uani 1 1 d . . .
N24 N 0.31198(16) 0.8770(2) 0.6860(2) 0.0219(12) Uani 1 1 d . . .
N25 N 0.23952(16) 0.9945(2) 0.5871(2) 0.0236(12) Uani 1 1 d . . .
N26 N 0.38917(16) 0.9436(2) 0.6292(2) 0.0229(12) Uani 1 1 d . . .
N27 N 0.40908(16) 0.9359(2) 0.5931(2) 0.0269(13) Uani 1 1 d . . .
N28 N 0.32305(15) 0.9033(2) 0.5607(2) 0.0234(12) Uani 1 1 d . . .
N29 N 0.34916(18) 0.9002(3) 0.5304(2) 0.0308(14) Uani 1 1 d . . .
N30 N 0.34116(16) 1.0147(2) 0.5634(2) 0.0258(13) Uani 1 1 d . . .
N31 N 0.36601(17) 1.0002(2) 0.5334(2) 0.0284(13) Uani 1 1 d . . .
N32 N 0.4125(2) 0.9330(3) 0.5053(3) 0.0433(17) Uani 1 1 d . . .
C45 C 0.4640(5) 0.9478(8) 0.4741(6) 0.101(6) Uani 1 1 d . . .
H45A H 0.4864 0.9651 0.4657 0.121 Uiso 0.50 1 calc PR A 1
H45B H 0.4913 0.9525 0.4719 0.121 Uiso 0.50 1 d PR A 2
N33 N 0.4342(9) 0.9748(13) 0.4897(10) 0.073(8) Uani 0.50 1 d P B 1
C43 C 0.4253(4) 0.8818(6) 0.4958(5) 0.030(3) Uani 0.50 1 d P B 1
H43A H 0.4151 0.8473 0.5035 0.036 Uiso 0.50 1 calc PR B 1
C44 C 0.4565(5) 0.8906(10) 0.4723(7) 0.059(6) Uani 0.50 1 d P B 1
H44A H 0.4700 0.8634 0.4580 0.071 Uiso 0.50 1 calc PR B 1
N33' N 0.4497(8) 0.9586(16) 0.5131(10) 0.088(10) Uani 0.50 1 d P B 2
C43' C 0.4001(8) 0.9220(11) 0.4560(10) 0.080(7) Uani 0.50 1 d P B 2
H43B H 0.3746 0.9091 0.4375 0.096 Uiso 0.50 1 calc PR B 2
C44' C 0.4364(13) 0.9356(16) 0.4404(16) 0.126(14) Uani 0.50 1 d P B 2
H44B H 0.4382 0.9348 0.4076 0.151 Uiso 0.50 1 calc PR B 2
N34 N 0.18926(16) 1.0811(2) 0.6207(2) 0.0225(12) Uani 1 1 d . . .
N35 N 0.19308(17) 1.0938(2) 0.7729(2) 0.0259(13) Uani 1 1 d . . .
N36 N 0.29859(17) 1.1393(2) 0.7222(2) 0.0266(13) Uani 1 1 d . . .
N37 N 0.22044(19) 1.2288(3) 0.6483(3) 0.0369(15) Uani 1 1 d . . .
N38 N 0.2055(2) 1.2819(3) 0.6472(3) 0.0451(18) Uani 1 1 d . . .
N39 N 0.22026(19) 1.2362(2) 0.7456(3) 0.0371(16) Uani 1 1 d . . .
N40 N 0.2039(2) 1.2879(3) 0.7345(3) 0.0502(19) Uani 1 1 d . . .
N41 N 0.15129(17) 1.2021(2) 0.6785(2) 0.0285(13) Uani 1 1 d . . .
N42 N 0.1423(2) 1.2580(3) 0.6731(3) 0.0385(16) Uani 1 1 d . . .
N43 N 0.1677(3) 1.3601(4) 0.6754(4) 0.085(2) Uani 1 1 d U . .
N44 N 0.1324(3) 1.3771(4) 0.6445(5) 0.095(2) Uani 1 1 d U . .
N45 N 0.16433(16) 0.9611(3) 0.5129(2) 0.0276(13) Uani 1 1 d . . .
N46 N 0.13875(18) 0.9765(3) 0.4689(2) 0.0362(15) Uani 1 1 d . . .
N47 N 0.11529(16) 1.0382(2) 0.5455(2) 0.0248(13) Uani 1 1 d . . .
N48 N 0.09656(17) 1.0397(2) 0.4975(2) 0.0270(13) Uani 1 1 d . . .
N49 N 0.18497(17) 1.0712(3) 0.5156(2) 0.0308(14) Uani 1 1 d . . .
N50 N 0.15497(18) 1.0739(3) 0.4728(2) 0.0379(16) Uani 1 1 d . . .
N51 N 0.28675(17) 0.7562(2) 0.6977(2) 0.0278(13) Uani 1 1 d . . .
N52 N 0.3018(2) 0.7062(3) 0.7175(2) 0.0375(15) Uani 1 1 d . . .
N53 N 0.35678(17) 0.7966(2) 0.7610(2) 0.0267(13) Uani 1 1 d . . .
N54 N 0.36273(19) 0.7407(3) 0.7699(2) 0.0347(15) Uani 1 1 d . . .
N55 N 0.28821(19) 0.7754(2) 0.7949(2) 0.0319(14) Uani 1 1 d . . .
N56 N 0.3039(2) 0.7233(3) 0.8002(3) 0.0405(16) Uani 1 1 d . . .
N57 N 0.42082(17) 1.0971(2) 0.7659(2) 0.0271(13) Uani 1 1 d . . .
N58 N 0.44846(17) 1.1398(2) 0.7721(2) 0.0284(13) Uani 1 1 d . . .
N59 N 0.37757(17) 1.1702(2) 0.6952(2) 0.0287(14) Uani 1 1 d . . .
N60 N 0.41178(18) 1.2016(3) 0.7115(2) 0.0355(15) Uani 1 1 d . . .
N61 N 0.37330(18) 1.1786(2) 0.7931(2) 0.0321(14) Uani 1 1 d . . .
N62 N 0.40578(18) 1.2115(3) 0.7927(2) 0.0347(15) Uani 1 1 d . . .
N63 N 0.16860(18) 0.9854(3) 0.8765(2) 0.0312(14) Uani 1 1 d . D .
N64 N 0.1463(2) 1.0066(3) 0.9069(3) 0.0473(19) Uani 1 1 d . . .
N65 N 0.19235(19) 1.0960(3) 0.8784(2) 0.0340(15) Uani 1 1 d . . .
N66 N 0.1641(2) 1.1019(3) 0.9052(2) 0.0448(18) Uani 1 1 d . . .
N67 N 0.12198(17) 1.0590(2) 0.8109(2) 0.0293(14) Uani 1 1 d . . .
N68 N 0.10470(19) 1.0679(3) 0.8488(2) 0.0354(15) Uani 1 1 d . . .
C1 C 0.2035(2) 0.8626(3) 0.7112(2) 0.0236(14) Uani 1 1 d . . .
C2 C 0.16029(18) 0.9417(3) 0.7424(3) 0.0227(15) Uani 1 1 d . . .
C3 C 0.15806(18) 0.9325(3) 0.6475(3) 0.0229(15) Uani 1 1 d . . .
C4 C 0.1536(2) 0.8263(3) 0.7940(3) 0.0305(16) Uani 1 1 d . . .
H4A H 0.1781 0.8441 0.8103 0.037 Uiso 1 1 calc R . .
C5 C 0.1309(3) 0.7900(4) 0.8156(3) 0.043(2) Uani 1 1 d . . .
H5A H 0.1367 0.7789 0.8486 0.052 Uiso 1 1 calc R . .
C6 C 0.0986(2) 0.7739(3) 0.7791(3) 0.0371(19) Uani 1 1 d . . .
H6A H 0.0778 0.7492 0.7826 0.045 Uiso 1 1 calc R . .
C7 C 0.06815(19) 0.9504(3) 0.6716(3) 0.0253(15) Uani 1 1 d . . .
H7A H 0.0811 0.9852 0.6720 0.030 Uiso 1 1 calc R . .
C8 C 0.0258(2) 0.9425(3) 0.6639(3) 0.0389(19) Uani 1 1 d . . .
H8A H 0.0052 0.9699 0.6577 0.047 Uiso 1 1 calc R . .
C9 C 0.0209(2) 0.8856(3) 0.6672(3) 0.0304(16) Uani 1 1 d . . .
H9A H -0.0042 0.8671 0.6643 0.036 Uiso 1 1 calc R . .
C10 C 0.1519(2) 0.7990(3) 0.6158(3) 0.0265(15) Uani 1 1 d . . .
H10A H 0.1752 0.8140 0.6077 0.032 Uiso 1 1 calc R . .
C11 C 0.1306(2) 0.7513(3) 0.5951(3) 0.0357(18) Uani 1 1 d . . .
H11B H 0.1369 0.7279 0.5711 0.043 Uiso 1 1 calc R . .
C12 C 0.0985(2) 0.7458(3) 0.6171(3) 0.0314(17) Uani 1 1 d . . .
H12A H 0.0785 0.7176 0.6105 0.038 Uiso 1 1 calc R . .
C13 C 0.0054(2) 0.7548(4) 0.6393(3) 0.043(2) Uani 1 1 d . . .
H13A H -0.0044 0.7833 0.6165 0.052 Uiso 1 1 calc R . .
C14 C -0.0119(3) 0.7052(4) 0.6391(4) 0.065(3) Uani 1 1 d . . .
H14A H -0.0369 0.6925 0.6191 0.078 Uiso 1 1 calc R . .
C15 C 0.0164(3) 0.6757(5) 0.6762(4) 0.073(3) Uani 1 1 d . . .
H15A H 0.0138 0.6378 0.6835 0.087 Uiso 1 1 calc R . .
C16 C 0.31956(19) 0.9246(3) 0.8190(3) 0.0251(15) Uani 1 1 d . . .
C17 C 0.2769(2) 1.0007(3) 0.8548(3) 0.0265(15) Uani 1 1 d . . .
C18 C 0.34171(19) 1.0305(3) 0.8238(3) 0.0248(15) Uani 1 1 d . . .
C19 C 0.2944(2) 0.8878(3) 0.9186(3) 0.0341(17) Uani 1 1 d . . .
H19A H 0.2709 0.8843 0.8924 0.041 Uiso 1 1 calc R . .
C20 C 0.3017(3) 0.8568(4) 0.9609(3) 0.048(2) Uani 1 1 d . . .
H20A H 0.2849 0.8290 0.9692 0.058 Uiso 1 1 calc R . .
C21 C 0.3392(3) 0.8757(4) 0.9885(3) 0.042(2) Uani 1 1 d . . .
H21A H 0.3528 0.8627 1.0198 0.050 Uiso 1 1 calc R . .
C22 C 0.4161(2) 0.9412(3) 0.8575(3) 0.0343(17) Uani 1 1 d . . .
H22B H 0.4092 0.9434 0.8231 0.041 Uiso 1 1 calc R . .
C23 C 0.4539(2) 0.9235(4) 0.8865(3) 0.050(2) Uani 1 1 d . . .
H23A H 0.4770 0.9111 0.8762 0.060 Uiso 1 1 calc R . .
C24 C 0.4498(2) 0.9285(4) 0.9330(3) 0.044(2) Uani 1 1 d . . .
H24A H 0.4703 0.9200 0.9614 0.053 Uiso 1 1 calc R . .
C25 C 0.3355(3) 1.0828(3) 0.9319(3) 0.044(2) Uani 1 1 d . . .
H25A H 0.3186 1.1045 0.9071 0.053 Uiso 1 1 calc R . .
C26 C 0.3502(3) 1.0994(4) 0.9800(4) 0.062(3) Uani 1 1 d . . .
H26A H 0.3454 1.1334 0.9943 0.074 Uiso 1 1 calc R . .
C27 C 0.3735(3) 1.0554(4) 1.0023(3) 0.052(2) Uani 1 1 d . . .
H27A H 0.3878 1.0539 1.0354 0.062 Uiso 1 1 calc R . .
C28 C 0.4255(3) 0.8964(4) 1.0436(4) 0.070(4) Uani 1 1 d . . .
H28A H 0.4087 0.8649 1.0343 0.084 Uiso 1 1 calc R . .
C29 C 0.4585(4) 0.8997(6) 1.0796(4) 0.088(4) Uani 1 1 d U . .
H29A H 0.4702 0.8696 1.0996 0.105 Uiso 1 1 calc R . .
C30 C 0.4741(3) 0.9541(5) 1.0846(4) 0.072(3) Uani 1 1 d U . .
H30A H 0.4954 0.9686 1.1097 0.086 Uiso 1 1 calc R . .
C31 C 0.34026(18) 1.0179(3) 0.6624(3) 0.0221(14) Uani 1 1 d . . .
C32 C 0.31882(18) 0.9082(3) 0.6590(3) 0.0230(15) Uani 1 1 d . . .
C33 C 0.2732(2) 0.9810(3) 0.5960(2) 0.0224(14) Uani 1 1 d . . .
C34 C 0.4169(2) 0.9358(3) 0.6716(3) 0.0291(16) Uani 1 1 d . . .
H34A H 0.4114 0.9384 0.7027 0.035 Uiso 1 1 calc R . .
C35 C 0.4550(2) 0.9232(3) 0.6633(3) 0.042(2) Uani 1 1 d . . .
H35A H 0.4796 0.9159 0.6869 0.051 Uiso 1 1 calc R . .
C36 C 0.4493(2) 0.9239(3) 0.6136(3) 0.0368(19) Uani 1 1 d . . .
H36A H 0.4696 0.9173 0.5965 0.044 Uiso 1 1 calc R . .
C37 C 0.2949(2) 0.8644(3) 0.5464(3) 0.0327(17) Uani 1 1 d . . .
H37A H 0.2736 0.8563 0.5616 0.039 Uiso 1 1 calc R . .
C38 C 0.3012(3) 0.8375(4) 0.5058(3) 0.052(2) Uani 1 1 d . . .
H38A H 0.2852 0.8089 0.4877 0.062 Uiso 1 1 calc R . .
C39 C 0.3357(3) 0.8613(4) 0.4974(3) 0.050(2) Uani 1 1 d . . .
H39A H 0.3480 0.8514 0.4720 0.060 Uiso 1 1 calc R . .
C40 C 0.3255(2) 1.0649(3) 0.5493(3) 0.0332(17) Uani 1 1 d . . .
H40A H 0.3074 1.0847 0.5638 0.040 Uiso 1 1 calc R . .
C41 C 0.3398(3) 1.0833(4) 0.5102(3) 0.048(2) Uani 1 1 d . . .
H41A H 0.3340 1.1174 0.4936 0.058 Uiso 1 1 calc R . .
C42 C 0.3649(3) 1.0405(3) 0.5005(3) 0.043(2) Uani 1 1 d . . .
H42A H 0.3786 1.0401 0.4752 0.052 Uiso 1 1 calc R . .
C46 C 0.19652(18) 1.1160(3) 0.6488(3) 0.0240(15) Uani 1 1 d . . .
C47 C 0.1980(2) 1.1236(3) 0.7439(3) 0.0266(16) Uani 1 1 d . . .
C48 C 0.2647(2) 1.1521(3) 0.7125(3) 0.0283(16) Uani 1 1 d . . .
C49 C 0.2416(3) 1.2255(4) 0.6151(4) 0.052(2) Uani 1 1 d . . .
H49A H 0.2562 1.1939 0.6091 0.063 Uiso 1 1 calc R . .
C50 C 0.2393(4) 1.2761(5) 0.5900(5) 0.074(4) Uani 1 1 d . . .
H50A H 0.2509 1.2846 0.5637 0.089 Uiso 1 1 calc R . .
C51 C 0.2171(3) 1.3101(4) 0.6113(4) 0.066(3) Uani 1 1 d . . .
H51A H 0.2106 1.3474 0.6027 0.080 Uiso 1 1 calc R . .
C52 C 0.1154(2) 1.1758(3) 0.6695(3) 0.0359(18) Uani 1 1 d . . .
H52A H 0.1124 1.1369 0.6703 0.043 Uiso 1 1 calc R . .
C53 C 0.0831(2) 1.2129(4) 0.6587(3) 0.049(2) Uani 1 1 d . . .
H53A H 0.0548 1.2047 0.6512 0.059 Uiso 1 1 calc R . .
C54 C 0.1009(2) 1.2638(4) 0.6614(3) 0.049(2) Uani 1 1 d . . .
H54A H 0.0867 1.2979 0.6559 0.059 Uiso 1 1 calc R . .
C55 C 0.2370(3) 1.2348(4) 0.7934(3) 0.053(2) Uani 1 1 d . . .
H55A H 0.2508 1.2040 0.8105 0.063 Uiso 1 1 calc R . .
C56 C 0.2310(4) 1.2860(5) 0.8148(4) 0.073(3) Uani 1 1 d . . .
H56A H 0.2399 1.2961 0.8479 0.087 Uiso 1 1 calc R . .
C57 C 0.2096(4) 1.3176(4) 0.7773(4) 0.071(3) Uani 1 1 d . . .
H57A H 0.2002 1.3541 0.7801 0.085 Uiso 1 1 calc R . .
C58 C 0.1923(4) 1.4029(4) 0.6885(5) 0.089(4) Uani 1 1 d . . .
H58A H 0.2189 1.4012 0.7092 0.107 Uiso 1 1 calc R . .
C59 C 0.1742(5) 1.4482(5) 0.6681(6) 0.103(5) Uani 1 1 d . . .
H59A H 0.1841 1.4848 0.6731 0.123 Uiso 1 1 calc R . .
C60 C 0.1388(4) 1.4317(5) 0.6389(6) 0.096(3) Uani 1 1 d U . .
H60A H 0.1206 1.4552 0.6171 0.115 Uiso 1 1 calc R . .
C61 C 0.1711(2) 0.9081(4) 0.5092(3) 0.045(2) Uani 1 1 d . . .
H61A H 0.1885 0.8867 0.5337 0.054 Uiso 1 1 calc R . .
C62 C 0.1492(3) 0.8873(4) 0.4640(4) 0.071(3) Uani 1 1 d . . .
H62A H 0.1484 0.8502 0.4530 0.085 Uiso 1 1 calc R . .
C63 C 0.1292(3) 0.9319(4) 0.4394(4) 0.066(3) Uani 1 1 d . . .
H63A H 0.1120 0.9317 0.4076 0.079 Uiso 1 1 calc R . .
C64 C 0.0852(2) 1.0435(3) 0.5686(3) 0.0303(16) Uani 1 1 d . . .
H64A H 0.0891 1.0442 0.6028 0.036 Uiso 1 1 calc R . .
C65 C 0.0472(2) 1.0477(4) 0.5349(3) 0.042(2) Uani 1 1 d . . .
H65A H 0.0214 1.0519 0.5417 0.051 Uiso 1 1 calc R . .
C66 C 0.0552(2) 1.0444(3) 0.4905(3) 0.040(2) Uani 1 1 d . . .
H66A H 0.0357 1.0452 0.4601 0.048 Uiso 1 1 calc R . .
C67 C 0.2082(3) 1.1155(4) 0.5153(3) 0.056(3) Uani 1 1 d U . .
H67A H 0.2323 1.1237 0.5394 0.067 Uiso 1 1 calc R . .
C68 C 0.1920(3) 1.1484(5) 0.4743(4) 0.076(3) Uani 1 1 d U . .
H68A H 0.2024 1.1825 0.4662 0.091 Uiso 1 1 calc R . .
C69 C 0.1584(3) 1.1211(5) 0.4488(4) 0.081(4) Uani 1 1 d . . .
H69A H 0.1405 1.1331 0.4194 0.097 Uiso 1 1 calc R . .
C70 C 0.1217(2) 1.0330(3) 0.4620(3) 0.0320(17) Uani 1 1 d . . .
C71 C 0.2612(2) 0.7450(4) 0.6555(3) 0.040(2) Uani 1 1 d . . .
H71A H 0.2466 0.7719 0.6337 0.049 Uiso 1 1 calc R . .
C72 C 0.2588(3) 0.6873(4) 0.6474(4) 0.068(3) Uani 1 1 d . . .
H72A H 0.2427 0.6683 0.6201 0.081 Uiso 1 1 calc R . .
C73 C 0.2850(4) 0.6647(4) 0.6874(4) 0.067(3) Uani 1 1 d . . .
H73A H 0.2904 0.6265 0.6930 0.080 Uiso 1 1 calc R . .
C74 C 0.3933(2) 0.8180(3) 0.7672(3) 0.0344(17) Uani 1 1 d . . .
H74A H 0.3983 0.8561 0.7636 0.041 Uiso 1 1 calc R . .
C75 C 0.4239(3) 0.7780(4) 0.7800(4) 0.057(3) Uani 1 1 d . . .
H75A H 0.4524 0.7836 0.7866 0.068 Uiso 1 1 calc R . .
C76 C 0.4044(3) 0.7300(4) 0.7810(4) 0.061(3) Uani 1 1 d . . .
H76A H 0.4169 0.6949 0.7880 0.073 Uiso 1 1 calc R . .
C77 C 0.2662(2) 0.7795(3) 0.8276(3) 0.0379(18) Uani 1 1 d . . .
H77A H 0.2517 0.8115 0.8328 0.045 Uiso 1 1 calc R . .
C78 C 0.2677(3) 0.7300(4) 0.8535(3) 0.052(2) Uani 1 1 d . . .
H78A H 0.2546 0.7226 0.8786 0.062 Uiso 1 1 calc R . .
C79 C 0.2912(3) 0.6950(4) 0.8359(4) 0.051(2) Uani 1 1 d . . .
H79A H 0.2978 0.6581 0.8460 0.061 Uiso 1 1 calc R . .
C80 C 0.3283(3) 0.7034(3) 0.7672(3) 0.042(2) Uani 1 1 d . . .
C81 C 0.4428(2) 1.0510(3) 0.7727(3) 0.0303(16) Uani 1 1 d . . .
H81A H 0.4317 1.0149 0.7709 0.036 Uiso 1 1 calc R . .
C82 C 0.4843(2) 1.0626(4) 0.7826(3) 0.0382(19) Uani 1 1 d . . .
H82A H 0.5060 1.0368 0.7887 0.046 Uiso 1 1 calc R . .
C83 C 0.4872(2) 1.1187(4) 0.7816(3) 0.0354(18) Uani 1 1 d . . .
H83A H 0.5117 1.1394 0.7866 0.042 Uiso 1 1 calc R . .
C84 C 0.3634(2) 1.1835(3) 0.6489(3) 0.041(2) Uani 1 1 d . . .
H84A H 0.3397 1.1679 0.6282 0.049 Uiso 1 1 calc R . .
C85 C 0.3876(3) 1.2232(4) 0.6346(4) 0.064(3) Uani 1 1 d . . .
H85A H 0.3838 1.2393 0.6033 0.077 Uiso 1 1 calc R . .
C86 C 0.4187(3) 1.2346(4) 0.6757(3) 0.058(3) Uani 1 1 d . . .
H86A H 0.4402 1.2603 0.6781 0.069 Uiso 1 1 calc R . .
C87 C 0.3518(2) 1.2045(4) 0.8189(3) 0.049(2) Uani 1 1 d . . .
H87A H 0.3280 1.1901 0.8261 0.059 Uiso 1 1 calc R . .
C88 C 0.3687(3) 1.2563(4) 0.8345(5) 0.069(3) Uani 1 1 d . . .
H88A H 0.3586 1.2829 0.8532 0.083 Uiso 1 1 calc R . .
C89 C 0.4027(3) 1.2602(4) 0.8169(4) 0.063(3) Uani 1 1 d . . .
H89A H 0.4208 1.2907 0.8205 0.076 Uiso 1 1 calc R . .
C90 C 0.4341(2) 1.1972(3) 0.7631(3) 0.0319(17) Uani 1 1 d . . .
C91 C 0.1796(3) 0.9348(4) 0.8924(3) 0.051(2) Uani 1 1 d . . .
H91A H 0.1880 0.9062 0.8742 0.061 Uiso 0.50 1 calc PR C 1
H91B H 0.2010 0.9139 0.8852 0.061 Uiso 0.50 1 d PR C 2
C92 C 0.1766(8) 0.9305(13) 0.9418(11) 0.066(8) Uani 0.50 1 d P D 1
H92A H 0.1865 0.9019 0.9644 0.079 Uiso 0.50 1 calc PR D 1
C93 C 0.1555(8) 0.9784(8) 0.9488(9) 0.049(6) Uani 0.50 1 d P D 1
H93A H 0.1489 0.9891 0.9780 0.058 Uiso 0.50 1 calc PR D 1
C92' C 0.1540(9) 0.9178(12) 0.9246(10) 0.067(8) Uani 0.50 1 d P D 2
H92B H 0.1524 0.8820 0.9375 0.081 Uiso 0.50 1 calc PR D 2
C93' C 0.1340(10) 0.9610(10) 0.9322(10) 0.070(8) Uani 0.50 1 d P D 2
H93B H 0.1145 0.9623 0.9511 0.084 Uiso 0.50 1 calc PR D 2
C94 C 0.2185(3) 1.1365(3) 0.8907(3) 0.048(2) Uani 1 1 d . . .
H94A H 0.2421 1.1412 0.8788 0.057 Uiso 1 1 calc R D .
C95 C 0.2066(4) 1.1723(5) 0.9241(4) 0.078(4) Uani 1 1 d . D .
H95A H 0.2200 1.2050 0.9378 0.093 Uiso 1 1 calc R . .
C96 C 0.1722(4) 1.1501(5) 0.9324(4) 0.073(3) Uani 1 1 d . D .
H96A H 0.1566 1.1647 0.9530 0.088 Uiso 1 1 calc R . .
C97 C 0.0927(2) 1.0679(3) 0.7710(3) 0.0369(18) Uani 1 1 d . . .
H97A H 0.0961 1.0653 0.7389 0.044 Uiso 1 1 calc R D .
C98 C 0.0562(3) 1.0817(5) 0.7823(4) 0.064(3) Uani 1 1 d . D .
H98A H 0.0308 1.0896 0.7604 0.077 Uiso 1 1 calc R . .
C99 C 0.0649(3) 1.0813(5) 0.8318(4) 0.064(3) Uani 1 1 d . D .
H99A H 0.0463 1.0891 0.8510 0.077 Uiso 1 1 calc R . .
C100 C 0.1299(3) 1.0632(4) 0.8993(3) 0.048(2) Uani 1 1 d . D .
O1 O -0.0220(5) 1.0364(7) 0.1524(6) 0.174(6) Uani 1 1 d DU . .
S1 S 0.01041(16) 1.1040(3) 0.22205(19) 0.145(2) Uani 1 1 d U . .
C101 C 0.0951(3) 1.0409(4) 0.4099(3) 0.048(2) Uani 1 1 d U . .
H10B H 0.0726 1.0138 0.4044 0.057 Uiso 1 1 calc R . .
H10C H 0.0828 1.0781 0.4075 0.057 Uiso 1 1 calc R . .
C102 C 0.1171(3) 1.0346(6) 0.3692(4) 0.074(3) Uani 1 1 d U . .
H10D H 0.1306 0.9981 0.3718 0.089 Uiso 1 1 calc R . .
H10E H 0.1384 1.0633 0.3727 0.089 Uiso 1 1 calc R . .
C103 C 0.0870(4) 1.0400(6) 0.3189(4) 0.077(3) Uani 1 1 d U . .
H10F H 0.0654 1.0118 0.3162 0.092 Uiso 1 1 calc R . .
H10G H 0.0738 1.0766 0.3166 0.092 Uiso 1 1 calc R . .
C104 C 0.1057(5) 1.0335(8) 0.2775(5) 0.111(5) Uani 1 1 d U . .
H10H H 0.1240 1.0011 0.2840 0.133 Uiso 1 1 calc R . .
H10Q H 0.1229 1.0662 0.2767 0.133 Uiso 1 1 calc R . .
C105 C 0.0769(7) 1.0263(10) 0.2265(8) 0.163(8) Uani 1 1 d U . .
H10I H 0.0926 1.0117 0.2042 0.196 Uiso 1 1 calc R . .
H10J H 0.0556 0.9990 0.2282 0.196 Uiso 1 1 calc R . .
C106 C 0.0565(6) 1.0809(9) 0.2061(8) 0.142(7) Uani 1 1 d U . .
H10K H 0.0503 1.0784 0.1704 0.171 Uiso 1 1 calc R . .
H10P H 0.0771 1.1104 0.2159 0.171 Uiso 1 1 calc R . .
C107 C -0.0277(5) 1.0725(7) 0.1853(6) 0.107(5) Uani 1 1 d DU . .
C108 C -0.0684(3) 1.0747(5) 0.1943(4) 0.072(3) Uani 1 1 d U . .
H10L H -0.0875 1.0538 0.1691 0.109 Uiso 1 1 calc R . .
H10M H -0.0773 1.1132 0.1937 0.109 Uiso 1 1 calc R . .
H10N H -0.0675 1.0586 0.2261 0.109 Uiso 1 1 calc R . .
C109 C 0.3438(3) 0.6449(4) 0.7816(4) 0.063(3) Uani 1 1 d DU . .
H10R H 0.3543 0.6299 0.7548 0.075 Uiso 0.50 1 calc PR E 1
H10S H 0.3199 0.6223 0.7834 0.075 Uiso 0.50 1 calc PR E 1
H10U H 0.3633 0.6481 0.8137 0.075 Uiso 0.50 1 d PR E 2
H10V H 0.3201 0.6240 0.7868 0.075 Uiso 0.50 1 d PR E 2
C115 C 0.4343(4) 0.3816(6) 0.9056(5) 0.111(5) Uani 1 1 d DU . .
O2 O 0.4631(4) 0.3656(7) 0.8837(6) 0.078(4) Uani 0.50 1 d PDU F 1
S2 S 0.3939(3) 0.4119(3) 0.8694(3) 0.093(2) Uani 0.50 1 d PDU F 1
C110 C 0.3771(4) 0.6356(6) 0.8296(5) 0.040(4) Uani 0.50 1 d PDU F 1
H11A H 0.3905 0.6715 0.8394 0.048 Uiso 0.50 1 calc PR F 1
H11C H 0.3632 0.6249 0.8550 0.048 Uiso 0.50 1 calc PR F 1
C111 C 0.4105(6) 0.5932(8) 0.8301(10) 0.079(7) Uani 0.50 1 d PDU F 1
H11D H 0.4250 0.6035 0.8051 0.094 Uiso 0.50 1 calc PR F 1
H11E H 0.4304 0.5945 0.8620 0.094 Uiso 0.50 1 calc PR F 1
C112 C 0.3953(7) 0.5355(8) 0.8208(11) 0.086(7) Uani 0.50 1 d PDU F 1
H11F H 0.3774 0.5331 0.7877 0.103 Uiso 0.50 1 calc PR F 1
H11G H 0.3788 0.5260 0.8440 0.103 Uiso 0.50 1 calc PR F 1
C113 C 0.4297(8) 0.4940(10) 0.8259(11) 0.088(8) Uani 0.50 1 d PDU F 1
H11H H 0.4463 0.5023 0.8026 0.106 Uiso 0.50 1 calc PR F 1
H11I H 0.4476 0.4949 0.8591 0.106 Uiso 0.50 1 calc PR F 1
C114 C 0.4095(9) 0.4379(11) 0.8152(9) 0.078(10) Uani 0.50 1 d PDU F 1
H11J H 0.4287 0.4116 0.8063 0.094 Uiso 0.50 1 calc PR F 1
H11K H 0.3853 0.4409 0.7876 0.094 Uiso 0.50 1 calc PR F 1
C116 C 0.440(2) 0.380(3) 0.9591(9) 0.20(3) Uani 0.50 1 d PDU F 1
H11L H 0.4660 0.3632 0.9744 0.305 Uiso 0.50 1 calc PR F 1
H11M H 0.4178 0.3581 0.9668 0.305 Uiso 0.50 1 calc PR F 1
H11N H 0.4388 0.4176 0.9714 0.305 Uiso 0.50 1 calc PR F 1
O2' O 0.4379(8) 0.3517(10) 0.9452(7) 0.112(7) Uani 0.50 1 d PDU F 2
S2' S 0.44295(14) 0.39263(17) 0.85225(19) 0.0455(10) Uani 0.50 1 d PDU F 2
C210 C 0.3626(6) 0.6098(8) 0.7524(7) 0.067(6) Uani 0.50 1 d PDU F 2
H21B H 0.3798 0.6313 0.7356 0.080 Uiso 0.50 1 calc PR F 2
H21C H 0.3419 0.5893 0.7280 0.080 Uiso 0.50 1 calc PR F 2
C211 C 0.3881(7) 0.5709(9) 0.7899(8) 0.071(6) Uani 0.50 1 d PDU F 2
H21D H 0.4066 0.5923 0.8159 0.085 Uiso 0.50 1 calc PR F 2
H21E H 0.3703 0.5479 0.8047 0.085 Uiso 0.50 1 calc PR F 2
C212 C 0.4123(8) 0.5349(10) 0.7644(9) 0.089(8) Uani 0.50 1 d PDU F 2
H21F H 0.4298 0.5585 0.7496 0.107 Uiso 0.50 1 calc PR F 2
H21G H 0.3934 0.5148 0.7379 0.107 Uiso 0.50 1 calc PR F 2
C213 C 0.4388(8) 0.4937(9) 0.7976(10) 0.077(7) Uani 0.50 1 d PDU F 2
H21H H 0.4588 0.4784 0.7811 0.093 Uiso 0.50 1 calc PR F 2
H21I H 0.4540 0.5132 0.8270 0.093 Uiso 0.50 1 calc PR F 2
C214 C 0.4158(10) 0.4470(14) 0.8126(16) 0.125(18) Uani 0.50 1 d PDU F 2
H21J H 0.4000 0.4291 0.7827 0.150 Uiso 0.50 1 calc PR F 2
H21N H 0.3959 0.4633 0.8289 0.150 Uiso 0.50 1 calc PR F 2
C216 C 0.4071(8) 0.4314(10) 0.9091(10) 0.103(9) Uani 0.50 1 d PDU F 2
H21K H 0.4170 0.4494 0.9407 0.155 Uiso 0.50 1 calc PR F 2
H21L H 0.3790 0.4189 0.9057 0.155 Uiso 0.50 1 calc PR F 2
H21M H 0.4079 0.4577 0.8832 0.155 Uiso 0.50 1 calc PR F 2
O3 O 0.5923(3) 1.1516(3) 0.8162(3) 0.103(3) Uani 1 1 d D . .
S3 S 0.64719(8) 1.18631(12) 0.89300(9) 0.0600(7) Uani 1 1 d . . .
C117 C 0.4708(2) 1.2372(3) 0.7737(3) 0.042(2) Uani 1 1 d . . .
H11O H 0.4892 1.2266 0.7531 0.051 Uiso 1 1 calc R . .
H11P H 0.4606 1.2747 0.7639 0.051 Uiso 1 1 calc R . .
C118 C 0.4960(2) 1.2394(4) 0.8267(3) 0.046(2) Uani 1 1 d . . .
H11Q H 0.4813 1.2619 0.8461 0.055 Uiso 1 1 calc R . .
H11R H 0.4992 1.2017 0.8404 0.055 Uiso 1 1 calc R . .
C119 C 0.5377(2) 1.2644(3) 0.8300(3) 0.042(2) Uani 1 1 d . . .
H11S H 0.5343 1.3020 0.8161 0.050 Uiso 1 1 calc R . .
H11T H 0.5521 1.2419 0.8105 0.050 Uiso 1 1 calc R . .
C120 C 0.5637(2) 1.2674(4) 0.8825(3) 0.046(2) Uani 1 1 d . . .
H12B H 0.5655 1.2301 0.8971 0.056 Uiso 1 1 calc R . .
H12C H 0.5500 1.2917 0.9015 0.056 Uiso 1 1 calc R . .
C121 C 0.6070(2) 1.2891(4) 0.8865(3) 0.048(2) Uani 1 1 d . . .
H12D H 0.6051 1.3260 0.8712 0.057 Uiso 1 1 calc R . .
H12E H 0.6209 1.2936 0.9212 0.057 Uiso 1 1 calc R . .
C122 C 0.6330(3) 1.2520(4) 0.8628(4) 0.053(2) Uani 1 1 d . . .
H12F H 0.6581 1.2721 0.8617 0.063 Uiso 1 1 calc R . .
H12G H 0.6178 1.2447 0.8289 0.063 Uiso 1 1 calc R . .
C123 C 0.6177(4) 1.1383(5) 0.8554(4) 0.073(3) Uani 1 1 d D . .
C124 C 0.6247(5) 1.0777(5) 0.8700(6) 0.104(5) Uani 1 1 d . . .
H12H H 0.6063 1.0546 0.8460 0.157 Uiso 1 1 calc R . .
H12I H 0.6192 1.0722 0.9019 0.157 Uiso 1 1 calc R . .
H12J H 0.6529 1.0677 0.8714 0.157 Uiso 1 1 calc R . .
O4 O 0.0064(4) 1.1855(6) 1.0866(5) 0.152(4) Uani 1 1 d DU . .
S4 S -0.0540(3) 1.1516(4) 1.0386(4) 0.211(3) Uani 1 1 d DU . .
C125 C 0.1052(4) 1.0784(6) 0.9359(5) 0.094(3) Uani 1 1 d DU . .
H12R H 0.1244 1.0818 0.9682 0.113 Uiso 0.50 1 calc PR D 1
H12S H 0.0932 1.1153 0.9271 0.113 Uiso 0.50 1 calc PR D 1
H12U H 0.0950 1.1162 0.9272 0.113 Uiso 0.50 1 d PR D 2
H12V H 0.0811 1.0540 0.9281 0.113 Uiso 0.50 1 d PR D 2
C130 C -0.0209(6) 1.1183(9) 1.0037(7) 0.150(4) Uani 1 1 d DU . .
H13R H -0.0390 1.0989 0.9760 0.180 Uiso 0.50 1 calc PR G 1
H13S H -0.0073 1.1482 0.9900 0.180 Uiso 0.50 1 calc PR G 1
H13U H -0.0183 1.0787 1.0125 0.180 Uiso 0.50 1 d PR G 2
H13V H -0.0337 1.1213 0.9686 0.180 Uiso 0.50 1 d PR G 2
C131 C -0.0290(6) 1.1723(13) 1.0942(8) 0.199(4) Uani 1 1 d DU . .
C132 C -0.0480(8) 1.2163(11) 1.1138(10) 0.197(6) Uani 1 1 d U . .
H13B H -0.0302 1.2282 1.1447 0.295 Uiso 1 1 calc R . .
H13C H -0.0740 1.2036 1.1190 0.295 Uiso 1 1 calc R . .
H13D H -0.0528 1.2474 1.0911 0.295 Uiso 1 1 calc R . .
C126 C 0.0718(7) 1.0404(11) 0.9406(12) 0.103(3) Uani 0.50 1 d PDU D 1
H12K H 0.0832 1.0129 0.9661 0.124 Uiso 0.50 1 calc PR D 1
H12L H 0.0624 1.0200 0.9097 0.124 Uiso 0.50 1 calc PR D 1
C127 C 0.0350(9) 1.0674(15) 0.9529(11) 0.121(3) Uani 0.50 1 d PDU D 1
H12M H 0.0322 1.1066 0.9430 0.145 Uiso 0.50 1 calc PR D 1
H12N H 0.0095 1.0474 0.9381 0.145 Uiso 0.50 1 calc PR D 1
C128 C 0.0470(10) 1.0611(18) 1.0062(11) 0.131(3) Uani 0.50 1 d PDU D 1
H12O H 0.0710 1.0845 1.0199 0.157 Uiso 0.50 1 calc PR D 1
H12P H 0.0545 1.0222 1.0146 0.157 Uiso 0.50 1 calc PR D 1
C129 C 0.0119(10) 1.0777(15) 1.0278(13) 0.141(4) Uani 0.50 1 d PDU D 1
H12Q H -0.0022 1.0432 1.0325 0.170 Uiso 0.50 1 calc PR D 1
H12T H 0.0243 1.0925 1.0605 0.170 Uiso 0.50 1 calc PR D 1
C226 C 0.1205(9) 1.0740(15) 0.9885(8) 0.111(3) Uani 0.50 1 d PDU D 2
H22A H 0.1458 1.0958 0.9990 0.134 Uiso 0.50 1 calc PR D 2
H22C H 0.1270 1.0350 0.9974 0.134 Uiso 0.50 1 calc PR D 2
C227 C 0.0896(9) 1.0945(16) 1.0141(12) 0.127(4) Uani 0.50 1 d PDU D 2
H22D H 0.0907 1.0679 1.0408 0.152 Uiso 0.50 1 calc PR D 2
H22E H 0.1011 1.1293 1.0299 0.152 Uiso 0.50 1 calc PR D 2
C228 C 0.0455(9) 1.1060(16) 0.9941(14) 0.131(3) Uani 0.50 1 d PDU D 2
H22F H 0.0316 1.0699 0.9914 0.157 Uiso 0.50 1 calc PR D 2
H22G H 0.0427 1.1192 0.9605 0.157 Uiso 0.50 1 calc PR D 2
C229 C 0.0207(8) 1.1451(15) 1.0170(15) 0.141(4) Uani 0.50 1 d PDU D 2
H22H H 0.0316 1.1472 1.0526 0.170 Uiso 0.50 1 calc PR D 2
H22I H 0.0200 1.1826 1.0031 0.170 Uiso 0.50 1 calc PR D 2
O1S1 O 0.9145(2) 0.6739(3) 0.1385(3) 0.073(2) Uani 1 1 d . . .
N1S1 N 0.9016(3) 0.7426(3) 0.1886(3) 0.060(2) Uani 1 1 d . . .
C1S1 C 0.8944(4) 0.7141(5) 0.1487(4) 0.068(3) Uani 1 1 d . . .
H1SA H 0.8711 0.7248 0.1242 0.082 Uiso 1 1 calc R . .
C2S1 C 0.9404(4) 0.7333(6) 0.2262(5) 0.093(4) Uani 1 1 d . . .
H2SA H 0.9558 0.7036 0.2156 0.140 Uiso 1 1 calc R . .
H2SB H 0.9342 0.7231 0.2569 0.140 Uiso 1 1 calc R . .
H2SC H 0.9566 0.7672 0.2307 0.140 Uiso 1 1 calc R . .
C3S1 C 0.8747(3) 0.7859(5) 0.1978(4) 0.069(3) Uani 1 1 d . . .
H3SA H 0.8505 0.7879 0.1707 0.104 Uiso 1 1 calc R . .
H3SB H 0.8891 0.8213 0.2012 0.104 Uiso 1 1 calc R . .
H3SC H 0.8666 0.7776 0.2278 0.104 Uiso 1 1 calc R . .
O1S2 O 0.5107(2) 0.3337(4) 0.1894(3) 0.084(2) Uani 1 1 d U . .
N1S2 N 0.4676(3) 0.3732(4) 0.1224(3) 0.074(2) Uani 1 1 d U . .
C1S2 C 0.4923(4) 0.3327(6) 0.1461(4) 0.082(2) Uani 1 1 d U . .
H1SB H 0.4956 0.3009 0.1280 0.098 Uiso 1 1 calc R . .
C2S2 C 0.4553(4) 0.4187(5) 0.1481(4) 0.077(3) Uani 1 1 d U . .
H2SD H 0.4732 0.4208 0.1808 0.115 Uiso 1 1 calc R . .
H2SE H 0.4272 0.4131 0.1503 0.115 Uiso 1 1 calc R . .
H2SF H 0.4571 0.4531 0.1308 0.115 Uiso 1 1 calc R . .
C3S2 C 0.4462(4) 0.3648(7) 0.0724(4) 0.097(4) Uani 1 1 d U . .
H3SD H 0.4581 0.3334 0.0592 0.145 Uiso 1 1 calc R . .
H3SE H 0.4484 0.3980 0.0536 0.145 Uiso 1 1 calc R . .
H3SF H 0.4174 0.3572 0.0704 0.145 Uiso 1 1 calc R . .
N1S3 N 0.9503(4) 0.3448(5) 0.9784(4) 0.089(2) Uani 1 1 d U . .
O1S3 O 1.0047(3) 0.3505(4) 0.9429(3) 0.095(2) Uani 1 1 d U . .
C1S3 C 0.9827(5) 0.3233(6) 0.9705(5) 0.097(3) Uani 1 1 d U . .
H1SD H 0.9916 0.2882 0.9838 0.116 Uiso 1 1 calc R . .
C2S3 C 0.9338(4) 0.3957(6) 0.9632(5) 0.101(4) Uani 1 1 d U . .
H2SG H 0.9501 0.4135 0.9434 0.151 Uiso 1 1 calc R . .
H2SH H 0.9339 0.4187 0.9915 0.151 Uiso 1 1 calc R . .
H2SI H 0.9058 0.3910 0.9439 0.151 Uiso 1 1 calc R . .
C3S3 C 0.9278(5) 0.3125(6) 1.0100(5) 0.109(3) Uani 1 1 d U . .
H3SG H 0.9413 0.2769 1.0189 0.164 Uiso 1 1 calc R . .
H3SH H 0.8996 0.3062 0.9920 0.164 Uiso 1 1 calc R . .
H3SI H 0.9281 0.3336 1.0395 0.164 Uiso 1 1 calc R . .
O1S4 O 0.6947(2) 0.4276(3) 0.1226(3) 0.081(2) Uani 1 1 d U . .
N1S4 N 0.7453(3) 0.4500(5) 0.0824(4) 0.084(2) Uani 1 1 d U . .
C1S4 C 0.7073(4) 0.4520(5) 0.0910(5) 0.083(2) Uani 1 1 d U . .
H1SE H 0.6882 0.4752 0.0700 0.099 Uiso 1 1 calc R . .
C2S4 C 0.7761(4) 0.4170(6) 0.1124(6) 0.100(3) Uani 1 1 d U . .
H2SJ H 0.7651 0.3986 0.1370 0.150 Uiso 1 1 calc R . .
H2SK H 0.7990 0.4405 0.1283 0.150 Uiso 1 1 calc R . .
H2SL H 0.7854 0.3893 0.0925 0.150 Uiso 1 1 calc R . .
C3S4 C 0.7524(4) 0.4807(6) 0.0458(5) 0.093(3) Uani 1 1 d U . .
H3SJ H 0.7277 0.5010 0.0300 0.140 Uiso 1 1 calc R . .
H3SK H 0.7603 0.4566 0.0220 0.140 Uiso 1 1 calc R . .
H3SL H 0.7744 0.5069 0.0587 0.140 Uiso 1 1 calc R . .
N1S5 N 0.4176(4) 0.7277(5) 0.4323(4) 0.099(2) Uani 1 1 d U . .
O1S5 O 0.4840(4) 0.7602(6) 0.4470(5) 0.141(4) Uani 1 1 d U . .
C1S5 C 0.4525(5) 0.7374(7) 0.4184(6) 0.110(3) Uani 1 1 d U . .
H1SF H 0.4539 0.7272 0.3866 0.132 Uiso 1 1 calc R . .
C2S5 C 0.4189(4) 0.7301(5) 0.4825(4) 0.082(3) Uani 1 1 d U . .
H2SM H 0.4437 0.7490 0.4998 0.123 Uiso 1 1 calc R . .
H2SN H 0.4187 0.6925 0.4952 0.123 Uiso 1 1 calc R . .
H2SO H 0.3951 0.7502 0.4871 0.123 Uiso 1 1 calc R . .
C3S5 C 0.3826(4) 0.7006(5) 0.3978(4) 0.082(3) Uani 1 1 d U . .
H3SM H 0.3864 0.7029 0.3648 0.123 Uiso 1 1 calc R . .
H3SN H 0.3573 0.7192 0.3991 0.123 Uiso 1 1 calc R . .
H3SO H 0.3812 0.6618 0.4068 0.123 Uiso 1 1 calc R . .
N1S6 N 0.1025(3) 0.2304(4) 0.5130(3) 0.0629(18) Uani 1 1 d U . .
O1S6 O 0.0972(2) 0.2865(3) 0.4480(3) 0.080(2) Uani 1 1 d U . .
C1S6 C 0.0890(4) 0.2435(5) 0.4670(4) 0.070(2) Uani 1 1 d U . .
H1SG H 0.0716 0.2179 0.4468 0.083 Uiso 1 1 calc R . .
C2S6 C 0.1332(5) 0.2635(6) 0.5454(5) 0.101(4) Uani 1 1 d U . .
H2SP H 0.1367 0.2984 0.5296 0.152 Uiso 1 1 calc R . .
H2SQ H 0.1591 0.2434 0.5534 0.152 Uiso 1 1 calc R . .
H2SR H 0.1246 0.2710 0.5752 0.152 Uiso 1 1 calc R . .
C3S6 C 0.0932(4) 0.1779(5) 0.5320(4) 0.079(3) Uani 1 1 d U . .
H3SP H 0.0716 0.1595 0.5079 0.119 Uiso 1 1 calc R . .
H3SQ H 0.0841 0.1840 0.5617 0.119 Uiso 1 1 calc R . .
H3SR H 0.1176 0.1547 0.5393 0.119 Uiso 1 1 calc R . .
N1S7 N 0.1764(5) 0.8580(5) 0.2537(6) 0.125(3) Uani 1 1 d U . .
O1S7 O 0.2294(4) 0.9049(5) 0.2355(5) 0.147(4) Uani 1 1 d U . .
C1S7 C 0.2019(6) 0.9011(7) 0.2530(8) 0.130(3) Uani 1 1 d U . .
H1SH H 0.1965 0.9332 0.2694 0.155 Uiso 1 1 calc R . .
C2S7 C 0.1848(5) 0.8036(6) 0.2348(7) 0.114(4) Uani 1 1 d U . .
H2SS H 0.2055 0.8076 0.2163 0.171 Uiso 1 1 calc R . .
H2ST H 0.1598 0.7889 0.2136 0.171 Uiso 1 1 calc R . .
H2SU H 0.1947 0.7782 0.2619 0.171 Uiso 1 1 calc R . .
C3S7 C 0.1461(6) 0.8616(7) 0.2834(8) 0.136(4) Uani 1 1 d U . .
H3SS H 0.1439 0.8999 0.2934 0.204 Uiso 1 1 calc R . .
H3ST H 0.1548 0.8383 0.3122 0.204 Uiso 1 1 calc R . .
H3SU H 0.1195 0.8490 0.2642 0.204 Uiso 1 1 calc R . .
N1S8 N 0.7343(6) 0.5629(7) 0.1600(7) 0.071(3) Uani 0.50 1 d PU . .
O1S8 O 0.7967(5) 0.5688(7) 0.1518(6) 0.086(4) Uani 0.50 1 d PU . .
C1S8 C 0.7591(8) 0.5789(10) 0.1357(10) 0.074(3) Uani 0.50 1 d PU . .
H1SI H 0.7496 0.5981 0.1060 0.089 Uiso 0.50 1 calc PR . .
C2S8 C 0.7425(9) 0.5263(10) 0.2020(9) 0.085(5) Uani 0.50 1 d PU . .
H2SV H 0.7713 0.5158 0.2103 0.127 Uiso 0.50 1 calc PR . .
H2SW H 0.7256 0.4931 0.1944 0.127 Uiso 0.50 1 calc PR . .
H2SX H 0.7362 0.5454 0.2296 0.127 Uiso 0.50 1 calc PR . .
C3S8 C 0.6948(7) 0.5803(10) 0.1448(9) 0.075(4) Uani 0.50 1 d PU . .
H3SV H 0.6921 0.6049 0.1168 0.113 Uiso 0.50 1 calc PR . .
H3SW H 0.6871 0.6003 0.1711 0.113 Uiso 0.50 1 calc PR . .
H3SX H 0.6768 0.5484 0.1355 0.113 Uiso 0.50 1 calc PR . .
N1S9 N 0.2484(6) 0.0112(9) 0.0309(6) 0.082(4) Uani 0.50 1 d PU . .
O1S9 O 0.2015(6) 0.0788(7) 0.0373(5) 0.085(4) Uani 0.50 1 d PU . .
C1S9 C 0.2226(8) 0.0430(12) 0.0532(9) 0.086(4) Uani 0.50 1 d PU . .
H1SJ H 0.2229 0.0330 0.0855 0.103 Uiso 0.50 1 calc PR . .
C2S9 C 0.2559(8) 0.0198(13) -0.0129(8) 0.091(5) Uani 0.50 1 d PU . .
H2SY H 0.2733 -0.0098 -0.0199 0.137 Uiso 0.50 1 calc PR . .
H2SZ H 0.2697 0.0553 -0.0129 0.137 Uiso 0.50 1 calc PR . .
H2TA H 0.2302 0.0202 -0.0379 0.137 Uiso 0.50 1 calc PR . .
C3S9 C 0.2651(9) -0.0368(13) 0.0564(9) 0.100(5) Uani 0.50 1 d PU . .
H3SY H 0.2808 -0.0570 0.0375 0.149 Uiso 0.50 1 calc PR . .
H3SZ H 0.2430 -0.0603 0.0616 0.149 Uiso 0.50 1 calc PR . .
H3TA H 0.2828 -0.0264 0.0878 0.149 Uiso 0.50 1 calc PR . .
C1T1 C 0.2065(12) 0.7681(19) 1.0081(14) 0.035(3) Uani 0.734(8) 1 d PU H 1
F1T1 F 0.2047(5) 0.7265(8) 1.0379(7) 0.053(5) Uani 0.734(8) 1 d PU H 1
F2T1 F 0.1920(4) 0.8153(4) 1.0271(4) 0.061(3) Uani 0.734(8) 1 d PU H 1
F3T1 F 0.2513(6) 0.7804(8) 1.0266(7) 0.063(5) Uani 0.734(8) 1 d PU H 1
S1T1 S 0.19510(8) 0.76051(12) 0.94673(11) 0.0349(11) Uani 0.734(8) 1 d PU H 1
O1T1 O 0.2105(7) 0.7140(10) 0.9384(10) 0.069(7) Uani 0.734(8) 1 d PU H 1
O2T1 O 0.2097(7) 0.8044(10) 0.9244(9) 0.059(6) Uani 0.734(8) 1 d PU H 1
O3T1 O 0.1512(4) 0.7590(5) 0.9415(5) 0.048(3) Uani 0.734(8) 1 d PU H 1
C1T5 C 0.1977(10) 0.7618(14) 0.9858(19) 0.0349(11) Uani 0.266(8) 1 d PU H 2
F1T5 F 0.2169(10) 0.7068(15) 0.9393(15) 0.021(6) Uani 0.266(8) 1 d PU H 2
F2T5 F 0.2026(14) 0.812(2) 0.9285(19) 0.046(10) Uani 0.266(8) 1 d PU H 2
F3T5 F 0.1527(11) 0.7401(12) 0.9306(12) 0.056(9) Uani 0.266(8) 1 d PU H 2
S1T5 S 0.2133(7) 0.7704(12) 1.0166(9) 0.035(3) Uani 0.266(8) 1 d PU H 2
O1T5 O 0.1977(15) 0.720(2) 1.0305(19) 0.025(8) Uani 0.266(8) 1 d PU H 2
O2T5 O 0.2068(12) 0.822(2) 1.0232(17) 0.072(13) Uani 0.266(8) 1 d PU H 2
O3T5 O 0.2579(14) 0.773(2) 1.022(2) 0.029(9) Uani 0.266(8) 1 d PU H 2
C1T2 C 0.5664(5) 0.5877(8) 0.3376(7) 0.113(5) Uani 1 1 d U . .
F1T2 F 0.5572(3) 0.5727(4) 0.3783(3) 0.122(3) Uani 1 1 d U . .
F2T2 F 0.5755(4) 0.5389(5) 0.3129(5) 0.159(4) Uani 1 1 d U . .
F3T2 F 0.5970(3) 0.6202(4) 0.3472(4) 0.131(3) Uani 1 1 d U . .
S1T2 S 0.52258(8) 0.61718(10) 0.29329(9) 0.0522(6) Uani 1 1 d . . .
O1T2 O 0.4902(3) 0.5770(3) 0.2868(3) 0.074(2) Uani 1 1 d . . .
O2T2 O 0.5369(3) 0.6307(3) 0.2513(3) 0.081(2) Uani 1 1 d . . .
O3T2 O 0.51559(18) 0.6651(3) 0.3199(2) 0.0532(16) Uani 1 1 d . . .
C1T3 C 0.0321(3) 0.6344(6) 0.8298(5) 0.082(4) Uani 1 1 d . . .
F1T3 F 0.06968(16) 0.6519(3) 0.8548(2) 0.0742(19) Uani 1 1 d . . .
F2T3 F 0.01340(17) 0.6760(2) 0.8046(2) 0.0684(17) Uani 1 1 d . . .
F3T3 F 0.0390(2) 0.5959(4) 0.7953(3) 0.098(2) Uani 1 1 d . . .
S1T3 S 0.00395(7) 0.60070(10) 0.86778(9) 0.0546(7) Uani 1 1 d . . .
O1T3 O -0.03461(17) 0.5869(3) 0.8375(2) 0.0530(16) Uani 1 1 d . . .
O2T3 O 0.02900(19) 0.5609(3) 0.8944(3) 0.073(2) Uani 1 1 d . . .
O3T3 O -0.0004(3) 0.6475(3) 0.9005(3) 0.078(2) Uani 1 1 d . . .
C1T4 C 0.3119(4) 0.2552(4) 0.9984(4) 0.079(3) Uani 1 1 d U . .
F1T4 F 0.3001(3) 0.2074(3) 1.0122(3) 0.091(2) Uani 1 1 d . . .
F2T4 F 0.3139(3) 0.2936(3) 1.0301(2) 0.097(2) Uani 1 1 d . . .
F3T4 F 0.3612(3) 0.2362(4) 1.0144(3) 0.108(3) Uani 1 1 d U . .
S1T4 S 0.30522(9) 0.26669(11) 0.93832(10) 0.0607(7) Uani 1 1 d . . .
O1T4 O 0.3066(2) 0.2161(3) 0.9133(2) 0.0635(18) Uani 1 1 d . . .
O2T4 O 0.3347(3) 0.3081(3) 0.9317(3) 0.083(3) Uani 1 1 d . . .
O3T4 O 0.2656(3) 0.2882(4) 0.9353(3) 0.087(3) Uani 1 1 d . . .
O1W O 0.4597(7) 0.1368(11) 0.9929(9) 0.108(7) Uani 0.50 1 d PU I 1
O2W O 0.6814(8) 0.6556(13) 0.2951(10) 0.153(9) Uani 0.50 1 d PU J 1
O3W O 0.7196(7) 0.4670(8) 0.3074(8) 0.107(6) Uani 0.50 1 d PU K 1
O4W O 0.4311(6) 0.1200(9) 0.9000(8) 0.102(6) Uani 0.50 1 d PU L 1
O5W O 0.1006(7) 0.9150(9) 0.1169(8) 0.112(6) Uani 0.50 1 d PU M 1
O6W O 0.4609(6) 0.1012(10) 1.0005(9) 0.106(6) Uani 0.50 1 d PU N 2
O7W O 0.6968(8) 0.5956(13) 0.3053(11) 0.152(9) Uani 0.50 1 d PU O 2
O8W O 0.4423(5) 0.1489(8) 0.9424(7) 0.090(5) Uani 0.50 1 d PU P 3

loop_
_atom_site_aniso_label
_atom_site_aniso_U_11
_atom_site_aniso_U_22
_atom_site_aniso_U_33
_atom_site_aniso_U_23
_atom_site_aniso_U_13
_atom_site_aniso_U_12
Fe1 0.0230(5) 0.0235(5) 0.0305(6) 0.0004(4) 0.0073(4) -0.0013(4)
Fe2 0.0274(5) 0.0271(6) 0.0289(6) 0.0018(4) 0.0023(4) 0.0018(4)
Fe3 0.0240(5) 0.0249(5) 0.0288(6) 0.0016(4) 0.0051(4) -0.0011(4)
Fe4 0.0291(5) 0.0232(5) 0.0390(7) 0.0002(4) 0.0026(4) -0.0002(4)
Ni1 0.0341(5) 0.0387(6) 0.0408(7) 0.0030(5) 0.0058(4) -0.0022(4)
Ni2 0.0375(6) 0.0336(6) 0.0443(7) 0.0035(5) 0.0113(4) 0.0026(4)
Ni3 0.0382(6) 0.0355(6) 0.0466(7) 0.0003(5) 0.0052(5) -0.0040(4)
Ni4 0.0401(6) 0.0390(6) 0.0425(7) -0.0021(5) 0.0066(5) 0.0050(5)
B1 0.023(4) 0.025(4) 0.028(5) 0.003(3) 0.002(3) -0.006(3)
B2 0.027(4) 0.037(5) 0.026(5) 0.007(4) -0.008(3) 0.000(4)
B3 0.025(4) 0.037(5) 0.033(5) -0.001(4) 0.012(3) -0.008(3)
B4 0.052(6) 0.018(4) 0.061(7) -0.001(4) 0.008(5) 0.005(4)
N1 0.022(3) 0.018(3) 0.032(3) -0.001(2) 0.006(2) 0.000(2)
N2 0.023(3) 0.021(3) 0.026(3) -0.003(3) 0.006(2) 0.000(2)
N3 0.019(3) 0.021(3) 0.021(3) 0.004(2) 0.004(2) 0.000(2)
N4 0.020(3) 0.025(3) 0.029(4) 0.004(2) 0.006(2) -0.001(2)
N5 0.025(3) 0.025(3) 0.029(4) 0.005(3) 0.007(2) -0.003(2)
N6 0.022(3) 0.023(3) 0.027(3) -0.002(2) 0.008(2) -0.002(2)
N7 0.018(3) 0.023(3) 0.031(3) 0.004(2) 0.006(2) -0.003(2)
N8 0.022(3) 0.018(3) 0.029(3) 0.002(2) 0.009(2) -0.002(2)
N9 0.024(3) 0.019(3) 0.027(3) 0.000(2) 0.008(2) -0.005(2)
N10 0.028(3) 0.031(3) 0.041(4) 0.009(3) 0.009(3) -0.008(3)
N11 0.041(4) 0.048(5) 0.073(6) 0.022(4) -0.003(4) -0.018(4)
N12 0.023(3) 0.022(3) 0.025(3) 0.001(3) 0.005(2) 0.000(2)
N13 0.029(3) 0.027(3) 0.028(4) -0.005(3) 0.003(2) 0.002(3)
N14 0.023(3) 0.028(3) 0.029(4) -0.001(3) 0.001(2) 0.000(2)
N15 0.025(3) 0.029(3) 0.019(3) 0.002(2) 0.003(2) 0.002(2)
N16 0.031(3) 0.029(3) 0.023(3) 0.005(2) 0.002(2) -0.001(3)
N17 0.025(3) 0.024(3) 0.028(4) -0.001(2) 0.004(2) 0.000(2)
N18 0.024(3) 0.032(3) 0.027(4) 0.002(3) -0.002(2) -0.002(2)
N19 0.031(3) 0.026(3) 0.026(4) -0.002(2) 0.003(2) 0.002(2)
N20 0.034(3) 0.031(3) 0.026(4) 0.000(3) -0.001(3) -0.002(3)
N21 0.034(3) 0.046(4) 0.030(4) 0.009(3) -0.006(3) 0.001(3)
N22 0.058(5) 0.092(7) 0.059(6) -0.003(5) -0.013(4) -0.007(5)
N23 0.021(3) 0.023(3) 0.030(4) 0.000(3) 0.004(2) -0.004(2)
N24 0.021(3) 0.021(3) 0.023(3) 0.004(2) 0.004(2) 0.003(2)
N25 0.019(3) 0.025(3) 0.025(3) 0.003(2) 0.003(2) -0.003(2)
N26 0.020(3) 0.025(3) 0.023(3) 0.002(2) 0.003(2) 0.000(2)
N27 0.019(3) 0.030(3) 0.032(4) -0.001(3) 0.007(2) 0.000(2)
N28 0.019(3) 0.028(3) 0.024(3) 0.000(2) 0.007(2) -0.003(2)
N29 0.029(3) 0.032(3) 0.031(4) -0.004(3) 0.006(3) -0.004(3)
N30 0.024(3) 0.024(3) 0.027(3) -0.001(2) 0.002(2) -0.005(2)
N31 0.027(3) 0.031(3) 0.027(3) 0.002(3) 0.008(2) -0.008(2)
N32 0.042(4) 0.056(5) 0.037(5) -0.010(3) 0.018(3) -0.010(3)
C45 0.077(9) 0.157(16) 0.089(12) -0.041(10) 0.060(9) -0.050(10)
N33 0.08(2) 0.093(18) 0.058(18) -0.013(14) 0.043(13) -0.051(16)
C43 0.041(8) 0.034(8) 0.022(8) -0.005(6) 0.019(6) 0.002(6)
C44 0.038(10) 0.101(18) 0.046(12) -0.035(12) 0.022(8) -0.002(11)
N33' 0.056(16) 0.15(3) 0.08(2) -0.041(19) 0.047(14) -0.057(17)
C43' 0.072(15) 0.086(18) 0.09(2) -0.012(15) 0.045(14) 0.000(13)
C44' 0.15(3) 0.12(3) 0.16(4) 0.02(3) 0.14(3) 0.03(3)
N34 0.021(3) 0.021(3) 0.025(3) 0.003(3) 0.003(2) 0.001(2)
N35 0.027(3) 0.023(3) 0.026(4) 0.000(3) 0.003(2) 0.002(2)
N36 0.026(3) 0.018(3) 0.034(4) -0.001(2) 0.004(2) -0.003(2)
N37 0.033(3) 0.024(3) 0.052(4) 0.007(3) 0.008(3) -0.002(3)
N38 0.041(4) 0.025(3) 0.069(5) 0.015(3) 0.014(3) 0.003(3)
N39 0.037(3) 0.022(3) 0.050(5) -0.010(3) 0.006(3) -0.001(3)
N40 0.061(5) 0.020(3) 0.063(5) -0.008(3) 0.003(4) 0.001(3)
N41 0.027(3) 0.024(3) 0.031(4) 0.002(3) 0.001(2) 0.008(2)
N42 0.044(4) 0.025(3) 0.046(4) 0.003(3) 0.010(3) 0.010(3)
N43 0.081(5) 0.034(4) 0.141(7) 0.022(4) 0.029(5) 0.017(3)
N44 0.083(5) 0.047(4) 0.153(7) 0.023(4) 0.025(5) 0.016(4)
N45 0.022(3) 0.036(4) 0.023(3) 0.000(3) 0.002(2) -0.001(2)
N46 0.028(3) 0.048(4) 0.028(4) -0.010(3) -0.002(3) 0.002(3)
N47 0.020(3) 0.022(3) 0.029(4) 0.006(2) 0.000(2) 0.002(2)
N48 0.024(3) 0.027(3) 0.026(4) 0.007(2) 0.000(2) 0.001(2)
N49 0.027(3) 0.038(4) 0.026(3) 0.006(3) 0.002(2) -0.003(3)
N50 0.029(3) 0.051(4) 0.030(4) 0.012(3) 0.001(3) -0.006(3)
N51 0.033(3) 0.022(3) 0.031(4) -0.004(2) 0.012(3) 0.001(2)
N52 0.052(4) 0.024(3) 0.039(4) -0.001(3) 0.016(3) 0.004(3)
N53 0.026(3) 0.025(3) 0.029(3) 0.006(2) 0.007(2) 0.012(2)
N54 0.043(4) 0.027(3) 0.033(4) 0.006(3) 0.007(3) 0.013(3)
N55 0.046(4) 0.025(3) 0.029(4) 0.004(3) 0.017(3) 0.001(3)
N56 0.054(4) 0.028(3) 0.044(4) 0.014(3) 0.019(3) 0.005(3)
N57 0.027(3) 0.026(3) 0.025(3) 0.002(2) 0.002(2) -0.008(2)
N58 0.025(3) 0.034(3) 0.025(3) 0.002(3) 0.003(2) -0.006(2)
N59 0.027(3) 0.022(3) 0.033(4) 0.003(3) 0.000(2) -0.009(2)
N60 0.030(3) 0.029(3) 0.040(4) 0.008(3) -0.004(3) -0.010(3)
N61 0.027(3) 0.028(3) 0.038(4) -0.011(3) 0.003(3) -0.008(3)
N62 0.028(3) 0.028(3) 0.044(4) -0.009(3) 0.001(3) -0.006(3)
N63 0.033(3) 0.033(3) 0.029(4) -0.001(3) 0.009(3) 0.009(3)
N64 0.064(5) 0.044(4) 0.041(4) 0.013(3) 0.026(4) 0.031(4)
N65 0.039(3) 0.034(4) 0.027(4) -0.008(3) 0.003(3) 0.011(3)
N66 0.057(4) 0.039(4) 0.034(4) -0.004(3) 0.004(3) 0.021(3)
N67 0.028(3) 0.026(3) 0.033(4) 0.000(3) 0.006(3) 0.007(2)
N68 0.039(4) 0.041(4) 0.030(4) 0.003(3) 0.016(3) 0.016(3)
C1 0.027(4) 0.020(3) 0.025(4) -0.002(3) 0.010(3) -0.002(3)
C2 0.017(3) 0.024(4) 0.029(4) 0.003(3) 0.010(3) 0.003(3)
C3 0.017(3) 0.019(3) 0.030(4) -0.001(3) 0.001(3) 0.004(3)
C4 0.030(4) 0.038(4) 0.022(4) 0.004(3) 0.005(3) -0.001(3)
C5 0.047(5) 0.058(6) 0.025(5) 0.017(4) 0.008(3) -0.006(4)
C6 0.042(4) 0.041(5) 0.030(5) 0.014(4) 0.013(3) -0.009(4)
C7 0.020(3) 0.023(3) 0.032(4) 0.004(3) 0.004(3) 0.002(3)
C8 0.026(4) 0.045(5) 0.046(5) 0.007(4) 0.009(3) 0.008(3)
C9 0.024(3) 0.032(4) 0.036(4) 0.002(3) 0.008(3) -0.003(3)
C10 0.028(3) 0.024(4) 0.030(4) -0.004(3) 0.012(3) -0.001(3)
C11 0.043(4) 0.028(4) 0.038(5) -0.014(3) 0.014(3) -0.003(3)
C12 0.034(4) 0.024(4) 0.036(5) -0.007(3) 0.007(3) -0.009(3)
C13 0.035(4) 0.047(5) 0.043(5) 0.006(4) 0.001(3) -0.016(4)
C14 0.054(6) 0.069(7) 0.062(7) 0.012(5) -0.005(5) -0.032(5)
C15 0.060(6) 0.055(6) 0.094(9) 0.024(6) 0.002(6) -0.029(5)
C16 0.021(3) 0.026(4) 0.027(4) 0.011(3) 0.004(3) 0.003(3)
C17 0.029(4) 0.023(4) 0.026(4) -0.001(3) 0.004(3) 0.000(3)
C18 0.022(3) 0.022(4) 0.028(4) -0.002(3) 0.001(3) 0.000(3)
C19 0.027(4) 0.039(4) 0.034(5) -0.003(3) 0.004(3) -0.006(3)
C20 0.054(5) 0.058(6) 0.034(5) 0.012(4) 0.015(4) -0.020(4)
C21 0.048(5) 0.046(5) 0.030(5) 0.010(4) 0.006(4) -0.005(4)
C22 0.031(4) 0.036(4) 0.037(5) -0.002(3) 0.011(3) -0.006(3)
C23 0.026(4) 0.068(6) 0.056(7) -0.004(5) 0.009(4) 0.005(4)
C24 0.025(4) 0.056(5) 0.046(6) -0.001(4) -0.003(3) 0.003(4)
C25 0.055(5) 0.033(4) 0.039(5) -0.008(4) -0.001(4) 0.011(4)
C26 0.084(7) 0.041(5) 0.051(6) -0.022(4) -0.002(5) 0.007(5)
C27 0.065(6) 0.047(5) 0.032(5) -0.010(4) -0.009(4) 0.007(4)
C28 0.058(6) 0.058(6) 0.066(7) 0.041(5) -0.039(5) -0.026(5)
C29 0.079(7) 0.092(7) 0.069(6) 0.038(6) -0.027(5) -0.011(6)
C30 0.060(6) 0.086(7) 0.048(6) 0.023(5) -0.026(4) -0.007(5)
C31 0.017(3) 0.025(4) 0.025(4) 0.007(3) 0.005(3) 0.001(3)
C32 0.017(3) 0.027(4) 0.023(4) -0.005(3) 0.002(3) 0.003(3)
C33 0.031(4) 0.019(3) 0.017(4) 0.000(3) 0.006(3) -0.005(3)
C34 0.037(4) 0.026(4) 0.022(4) -0.001(3) 0.003(3) 0.000(3)
C35 0.024(4) 0.040(5) 0.055(6) -0.003(4) -0.006(3) 0.005(3)
C36 0.020(4) 0.045(5) 0.044(6) -0.005(4) 0.005(3) 0.003(3)
C37 0.025(4) 0.035(4) 0.036(5) -0.003(3) 0.002(3) -0.008(3)
C38 0.050(5) 0.060(6) 0.048(6) -0.030(5) 0.017(4) -0.026(4)
C39 0.052(5) 0.062(6) 0.039(5) -0.028(4) 0.017(4) -0.019(4)
C40 0.042(4) 0.020(4) 0.034(5) 0.005(3) 0.003(3) -0.003(3)
C41 0.066(6) 0.033(5) 0.043(5) 0.017(4) 0.008(4) -0.011(4)
C42 0.058(5) 0.043(5) 0.033(5) 0.013(4) 0.021(4) -0.013(4)
C46 0.017(3) 0.024(4) 0.031(4) 0.007(3) 0.005(3) 0.002(3)
C47 0.023(3) 0.025(4) 0.028(4) -0.006(3) -0.002(3) 0.000(3)
C48 0.032(4) 0.024(4) 0.026(4) -0.002(3) 0.002(3) -0.004(3)
C49 0.041(5) 0.052(6) 0.072(7) 0.014(5) 0.030(5) 0.006(4)
C50 0.080(7) 0.061(7) 0.100(9) 0.044(6) 0.054(7) 0.007(6)
C51 0.066(6) 0.039(5) 0.101(9) 0.035(6) 0.034(6) 0.004(5)
C52 0.030(4) 0.043(5) 0.033(5) 0.001(3) 0.005(3) 0.000(3)
C53 0.028(4) 0.058(6) 0.058(6) 0.006(5) 0.006(4) 0.012(4)
C54 0.037(4) 0.045(5) 0.065(6) 0.007(4) 0.011(4) 0.024(4)
C55 0.054(5) 0.046(5) 0.048(6) -0.011(4) -0.005(4) -0.005(4)
C56 0.092(8) 0.056(7) 0.058(7) -0.034(6) -0.003(6) 0.000(6)
C57 0.087(8) 0.030(5) 0.088(8) -0.033(5) 0.010(6) -0.008(5)
C58 0.097(9) 0.025(5) 0.132(12) -0.005(6) 0.001(8) -0.002(6)
C59 0.130(13) 0.027(6) 0.144(13) 0.010(7) 0.022(10) 0.015(7)
C60 0.087(5) 0.044(4) 0.153(7) 0.024(4) 0.024(5) 0.018(4)
C61 0.034(4) 0.042(5) 0.053(6) -0.011(4) 0.001(4) 0.008(4)
C62 0.061(6) 0.058(6) 0.077(8) -0.040(6) -0.017(5) 0.018(5)
C63 0.047(5) 0.074(7) 0.057(6) -0.034(5) -0.022(4) 0.020(5)
C64 0.031(4) 0.032(4) 0.029(4) 0.004(3) 0.010(3) 0.002(3)
C65 0.026(4) 0.065(6) 0.037(5) 0.011(4) 0.008(3) 0.014(4)
C66 0.022(4) 0.042(5) 0.049(6) 0.005(4) -0.004(3) 0.005(3)
C67 0.048(5) 0.065(6) 0.048(5) 0.026(4) -0.001(4) -0.029(4)
C68 0.070(6) 0.084(7) 0.061(6) 0.046(5) -0.008(5) -0.041(5)
C69 0.066(7) 0.109(9) 0.052(7) 0.057(6) -0.012(5) -0.045(6)
C70 0.026(4) 0.041(4) 0.027(4) 0.003(3) 0.002(3) -0.001(3)
C71 0.037(4) 0.045(5) 0.037(5) -0.014(4) 0.006(3) 0.002(4)
C72 0.076(7) 0.046(6) 0.071(7) -0.024(5) -0.001(6) 0.005(5)
C73 0.095(8) 0.024(5) 0.075(7) -0.011(5) 0.009(6) 0.007(5)
C74 0.031(4) 0.042(5) 0.028(4) -0.002(3) 0.003(3) 0.006(3)
C75 0.027(4) 0.055(6) 0.076(7) -0.021(5) -0.011(4) 0.011(4)
C76 0.047(5) 0.044(6) 0.073(7) -0.008(5) -0.020(5) 0.028(4)
C77 0.038(4) 0.042(5) 0.036(5) 0.002(4) 0.015(3) -0.005(3)
C78 0.049(5) 0.066(6) 0.045(6) 0.017(5) 0.020(4) -0.013(5)
C79 0.055(5) 0.037(5) 0.063(6) 0.021(4) 0.022(5) -0.003(4)
C80 0.063(5) 0.032(4) 0.034(5) 0.005(3) 0.017(4) 0.008(4)
C81 0.032(4) 0.031(4) 0.027(4) 0.008(3) 0.006(3) 0.005(3)
C82 0.028(4) 0.051(5) 0.034(5) 0.008(4) 0.005(3) 0.013(3)
C83 0.023(4) 0.053(5) 0.026(4) 0.005(3) -0.002(3) -0.002(3)
C84 0.036(4) 0.040(5) 0.038(5) 0.013(4) -0.009(3) -0.012(3)
C85 0.057(6) 0.074(7) 0.050(6) 0.033(5) -0.012(4) -0.028(5)
C86 0.050(5) 0.056(6) 0.055(6) 0.032(5) -0.009(4) -0.023(4)
C87 0.032(4) 0.050(5) 0.066(6) -0.028(5) 0.014(4) -0.003(4)
C88 0.044(5) 0.058(6) 0.103(9) -0.042(6) 0.012(5) -0.004(5)
C89 0.045(5) 0.040(5) 0.099(8) -0.031(5) 0.007(5) -0.012(4)
C90 0.031(4) 0.029(4) 0.031(4) 0.006(3) -0.002(3) -0.009(3)
C91 0.073(6) 0.050(6) 0.037(6) 0.020(4) 0.025(4) 0.025(5)
C92 0.060(16) 0.079(19) 0.063(18) 0.035(14) 0.023(13) 0.037(15)
C93 0.078(16) 0.018(10) 0.058(15) 0.002(9) 0.031(12) -0.001(9)
C92' 0.09(2) 0.059(16) 0.07(2) 0.041(14) 0.054(16) 0.040(17)
C93' 0.12(2) 0.045(15) 0.08(2) 0.024(13) 0.082(19) 0.019(15)
C94 0.050(5) 0.035(5) 0.048(5) -0.012(4) -0.007(4) 0.007(4)
C95 0.083(8) 0.061(7) 0.081(8) -0.040(6) 0.004(7) 0.003(6)
C96 0.098(9) 0.064(7) 0.056(7) -0.028(6) 0.016(6) 0.022(7)
C97 0.035(4) 0.036(4) 0.036(5) 0.002(3) 0.003(3) 0.009(3)
C98 0.040(5) 0.086(8) 0.067(8) 0.018(6) 0.013(5) 0.029(5)
C99 0.047(5) 0.081(8) 0.069(8) 0.022(6) 0.024(5) 0.038(5)
C100 0.058(5) 0.052(6) 0.040(5) 0.005(4) 0.021(4) 0.022(4)
O1 0.162(9) 0.180(9) 0.191(9) -0.014(8) 0.063(8) 0.018(7)
S1 0.119(3) 0.210(5) 0.114(3) -0.026(3) 0.045(3) -0.058(4)
C101 0.038(4) 0.064(5) 0.036(5) 0.003(4) 0.000(3) -0.003(4)
C102 0.066(6) 0.108(7) 0.046(6) 0.001(5) 0.010(5) 0.012(5)
C103 0.076(6) 0.103(7) 0.054(6) -0.004(5) 0.021(5) -0.003(6)
C104 0.109(8) 0.149(9) 0.070(7) 0.003(7) 0.012(6) 0.005(7)
C105 0.167(11) 0.175(12) 0.145(11) 0.009(9) 0.033(9) 0.003(9)
C106 0.126(10) 0.160(11) 0.147(10) 0.014(8) 0.046(8) -0.009(8)
C107 0.095(8) 0.127(9) 0.099(8) 0.007(7) 0.028(7) 0.001(7)
C108 0.064(6) 0.078(6) 0.076(6) 0.002(5) 0.017(5) -0.006(5)
C109 0.089(6) 0.031(4) 0.065(6) 0.010(4) 0.011(5) 0.016(4)
C115 0.103(8) 0.112(9) 0.121(9) -0.015(7) 0.036(7) -0.050(7)
O2 0.077(8) 0.082(8) 0.078(8) -0.013(7) 0.026(7) -0.028(7)
S2 0.134(5) 0.061(4) 0.110(5) 0.021(3) 0.077(4) 0.032(4)
C110 0.047(7) 0.035(7) 0.042(8) 0.022(6) 0.019(6) 0.017(6)
C111 0.075(10) 0.077(10) 0.084(10) 0.009(8) 0.020(8) 0.002(8)
C112 0.087(11) 0.081(11) 0.090(11) 0.005(9) 0.022(8) 0.004(8)
C113 0.102(11) 0.090(11) 0.089(11) 0.009(9) 0.055(9) 0.024(9)
C114 0.081(12) 0.075(12) 0.087(13) -0.001(8) 0.035(9) 0.021(8)
C116 0.20(3) 0.21(3) 0.20(3) 0.000(10) 0.054(12) -0.001(10)
O2' 0.118(10) 0.121(11) 0.092(10) -0.002(9) 0.014(8) -0.017(9)
S2' 0.046(2) 0.025(2) 0.070(3) -0.002(2) 0.022(2) 0.0014(17)
C210 0.066(9) 0.059(9) 0.074(10) 0.001(8) 0.014(7) 0.007(7)
C211 0.073(9) 0.065(9) 0.079(10) 0.015(8) 0.028(8) 0.008(8)
C212 0.094(11) 0.081(11) 0.095(11) -0.002(9) 0.028(9) 0.005(9)
C213 0.082(10) 0.063(10) 0.083(10) -0.002(8) 0.012(8) 0.011(8)
C214 0.12(2) 0.13(2) 0.13(2) 0.004(10) 0.048(11) 0.003(10)
C216 0.108(12) 0.103(12) 0.099(12) -0.002(9) 0.026(9) -0.015(9)
O3 0.104(7) 0.064(5) 0.108(7) 0.000(5) -0.039(6) 0.007(5)
S3 0.0659(16) 0.0652(16) 0.0425(14) 0.0134(12) 0.0011(11) 0.0136(13)
C117 0.036(4) 0.036(5) 0.046(5) 0.005(4) -0.006(4) -0.018(4)
C118 0.034(4) 0.052(5) 0.050(6) -0.004(4) 0.005(4) -0.020(4)
C119 0.037(4) 0.037(5) 0.044(5) 0.004(4) -0.002(4) -0.007(3)
C120 0.037(4) 0.044(5) 0.056(6) -0.004(4) 0.007(4) -0.012(4)
C121 0.039(5) 0.051(5) 0.048(6) 0.004(4) 0.001(4) -0.012(4)
C122 0.036(5) 0.071(7) 0.049(6) 0.008(5) 0.006(4) -0.001(4)
C123 0.090(8) 0.059(7) 0.070(8) 0.002(6) 0.020(6) 0.020(6)
C124 0.130(13) 0.058(8) 0.119(12) -0.008(8) 0.017(10) 0.025(8)
O4 0.136(6) 0.162(7) 0.176(7) -0.007(6) 0.072(6) -0.014(6)
S4 0.192(5) 0.210(5) 0.238(6) -0.022(5) 0.068(5) 0.006(4)
C125 0.096(5) 0.104(5) 0.098(5) -0.001(4) 0.057(4) 0.021(4)
C130 0.148(6) 0.149(6) 0.153(6) -0.001(5) 0.037(5) 0.005(5)
C131 0.186(6) 0.201(6) 0.217(6) -0.016(5) 0.065(5) 0.008(5)
C132 0.193(9) 0.201(9) 0.204(9) -0.007(7) 0.064(7) 0.017(7)
C126 0.105(5) 0.110(5) 0.107(5) -0.001(5) 0.052(4) 0.016(4)
C127 0.122(5) 0.125(5) 0.124(5) -0.001(4) 0.046(4) 0.010(4)
C128 0.131(5) 0.132(5) 0.133(5) 0.000(4) 0.041(4) 0.008(4)
C129 0.141(6) 0.141(6) 0.144(6) 0.001(5) 0.039(5) 0.006(5)
C226 0.112(5) 0.118(5) 0.113(5) -0.002(5) 0.046(5) 0.013(4)
C227 0.127(5) 0.129(5) 0.128(5) -0.001(4) 0.041(4) 0.009(4)
C228 0.131(5) 0.133(5) 0.133(5) 0.000(4) 0.042(4) 0.007(4)
C229 0.140(6) 0.143(6) 0.144(6) 0.000(5) 0.039(5) 0.005(5)
O1S1 0.082(5) 0.067(5) 0.067(5) -0.025(4) 0.014(4) 0.005(4)
N1S1 0.074(6) 0.046(5) 0.060(6) -0.017(4) 0.018(4) 0.008(4)
C1S1 0.071(7) 0.059(7) 0.068(8) -0.006(6) 0.007(6) -0.005(6)
C2S1 0.081(8) 0.119(12) 0.075(9) -0.025(8) 0.009(7) 0.021(8)
C3S1 0.073(7) 0.065(7) 0.069(7) -0.010(6) 0.017(6) 0.013(6)
O1S2 0.075(5) 0.117(6) 0.051(4) -0.008(4) -0.001(3) 0.061(4)
N1S2 0.072(4) 0.107(5) 0.041(3) 0.003(3) 0.008(3) 0.044(4)
C1S2 0.080(5) 0.110(5) 0.050(4) -0.004(4) 0.006(4) 0.049(4)
C2S2 0.084(6) 0.083(6) 0.062(6) 0.005(5) 0.015(5) 0.029(5)
C3S2 0.101(7) 0.128(8) 0.049(5) -0.002(5) -0.003(5) 0.035(7)
N1S3 0.109(6) 0.069(5) 0.070(5) -0.010(4) -0.014(4) -0.002(4)
O1S3 0.109(6) 0.078(5) 0.081(5) -0.025(4) -0.011(4) -0.002(4)
C1S3 0.116(6) 0.077(5) 0.078(5) -0.018(4) -0.011(4) 0.002(4)
C2S3 0.104(8) 0.078(6) 0.096(7) 0.001(5) -0.022(6) -0.001(5)
C3S3 0.134(8) 0.090(7) 0.090(8) 0.000(6) 0.001(6) -0.009(7)
O1S4 0.079(5) 0.066(5) 0.097(5) 0.032(4) 0.023(4) -0.005(4)
N1S4 0.081(4) 0.085(5) 0.089(5) 0.017(4) 0.028(4) 0.004(4)
C1S4 0.079(4) 0.080(5) 0.091(5) 0.024(4) 0.024(4) 0.000(4)
C2S4 0.088(6) 0.105(8) 0.108(8) 0.024(6) 0.027(6) 0.017(6)
C3S4 0.098(7) 0.096(8) 0.094(7) 0.018(5) 0.040(5) 0.008(6)
N1S5 0.129(5) 0.101(5) 0.069(4) -0.003(4) 0.027(4) -0.044(4)
O1S5 0.132(6) 0.151(7) 0.131(6) -0.008(6) 0.016(5) -0.044(5)
C1S5 0.126(5) 0.117(5) 0.089(5) -0.003(5) 0.029(4) -0.041(5)
C2S5 0.112(7) 0.067(6) 0.062(4) -0.012(5) 0.013(5) -0.043(6)
C3S5 0.125(7) 0.070(6) 0.055(5) -0.010(5) 0.031(5) -0.036(6)
N1S6 0.076(4) 0.056(4) 0.052(4) 0.012(3) 0.005(3) -0.011(3)
O1S6 0.077(5) 0.082(5) 0.072(5) 0.033(4) 0.001(4) -0.030(4)
C1S6 0.080(5) 0.062(4) 0.059(4) 0.016(3) 0.002(4) -0.014(4)
C2S6 0.119(8) 0.085(7) 0.079(6) 0.007(6) -0.015(6) -0.028(6)
C3S6 0.109(7) 0.060(5) 0.065(6) 0.017(4) 0.015(6) -0.009(5)
N1S7 0.134(7) 0.081(5) 0.175(8) -0.020(5) 0.066(6) -0.040(5)
O1S7 0.162(9) 0.109(7) 0.196(10) -0.030(7) 0.092(7) -0.056(6)
C1S7 0.141(7) 0.086(5) 0.179(8) -0.023(6) 0.071(6) -0.044(5)
C2S7 0.121(9) 0.078(6) 0.149(10) -0.018(7) 0.045(7) -0.039(6)
C3S7 0.135(9) 0.096(8) 0.197(11) -0.018(8) 0.076(7) -0.031(7)
N1S8 0.080(7) 0.053(7) 0.079(8) -0.025(6) 0.018(6) 0.008(6)
O1S8 0.081(7) 0.083(9) 0.093(9) -0.037(7) 0.019(7) 0.014(7)
C1S8 0.081(7) 0.059(7) 0.084(8) -0.028(6) 0.020(6) 0.010(6)
C2S8 0.103(10) 0.065(10) 0.079(10) -0.019(7) 0.008(8) 0.002(8)
C3S8 0.081(8) 0.058(9) 0.087(10) -0.019(8) 0.021(8) 0.009(8)
N1S9 0.094(8) 0.110(9) 0.045(6) 0.007(6) 0.022(6) 0.050(7)
O1S9 0.123(10) 0.086(9) 0.050(7) -0.006(6) 0.027(7) 0.049(7)
C1S9 0.102(9) 0.107(9) 0.050(7) 0.005(6) 0.020(6) 0.049(7)
C2S9 0.091(11) 0.135(12) 0.050(8) 0.010(8) 0.021(8) 0.026(10)
C3S9 0.119(11) 0.122(11) 0.060(9) 0.014(8) 0.027(9) 0.063(9)
C1T1 0.038(7) 0.030(3) 0.036(7) 0.002(5) 0.008(5) 0.002(5)
F1T1 0.057(8) 0.061(7) 0.044(8) 0.005(5) 0.017(6) -0.007(6)
F2T1 0.088(7) 0.042(5) 0.064(5) 0.000(4) 0.038(5) 0.007(5)
F3T1 0.064(8) 0.075(9) 0.052(7) 0.003(5) 0.018(5) -0.005(6)
S1T1 0.0327(14) 0.0363(17) 0.035(2) 0.0078(12) 0.0066(11) 0.0020(11)
O1T1 0.075(11) 0.075(11) 0.061(8) 0.010(7) 0.025(7) 0.002(7)
O2T1 0.069(9) 0.062(8) 0.051(8) 0.014(6) 0.022(6) 0.018(6)
O3T1 0.037(5) 0.054(6) 0.052(6) 0.009(5) 0.008(4) 0.005(5)
C1T5 0.0327(14) 0.0363(17) 0.035(2) 0.0078(12) 0.0066(11) 0.0020(11)
F1T5 0.019(8) 0.021(9) 0.023(10) -0.003(6) 0.004(6) 0.011(7)
F2T5 0.051(13) 0.047(13) 0.041(13) 0.013(8) 0.014(9) 0.004(9)
F3T5 0.057(11) 0.058(12) 0.053(12) 0.010(9) 0.015(8) -0.003(9)
S1T5 0.038(7) 0.030(3) 0.036(7) 0.002(5) 0.008(5) 0.002(5)
O1T5 0.026(11) 0.028(11) 0.021(12) 0.009(8) 0.002(8) -0.014(8)
O2T5 0.071(15) 0.069(15) 0.072(15) -0.004(9) 0.009(9) 0.000(10)
O3T5 0.024(11) 0.032(11) 0.029(12) -0.002(8) 0.004(8) 0.001(8)
C1T2 0.106(8) 0.107(9) 0.130(9) 0.025(8) 0.039(7) -0.006(7)
F1T2 0.115(5) 0.137(6) 0.095(5) 0.078(5) -0.013(4) -0.011(5)
F2T2 0.163(7) 0.127(7) 0.199(8) 0.050(6) 0.064(6) 0.048(6)
F3T2 0.100(4) 0.136(5) 0.150(5) 0.033(4) 0.019(4) -0.001(4)
S1T2 0.0686(15) 0.0474(13) 0.0448(14) 0.0123(11) 0.0222(11) 0.0022(11)
O1T2 0.103(6) 0.054(4) 0.062(5) -0.003(4) 0.011(4) -0.030(4)
O2T2 0.127(7) 0.051(4) 0.081(6) 0.017(4) 0.058(5) 0.008(4)
O3T2 0.050(4) 0.059(4) 0.050(4) -0.010(3) 0.011(3) -0.015(3)
C1T3 0.042(6) 0.093(9) 0.099(10) 0.050(8) -0.006(6) -0.013(6)
F1T3 0.043(3) 0.091(5) 0.080(4) 0.032(3) -0.002(3) -0.025(3)
F2T3 0.061(3) 0.070(4) 0.065(4) 0.034(3) -0.003(3) -0.012(3)
F3T3 0.073(5) 0.121(7) 0.103(6) -0.009(5) 0.028(4) 0.000(4)
S1T3 0.0456(12) 0.0533(14) 0.0531(15) 0.0160(11) -0.0101(10) -0.0208(11)
O1T3 0.032(3) 0.058(4) 0.063(4) 0.003(3) 0.002(3) -0.005(3)
O2T3 0.038(3) 0.079(5) 0.092(5) 0.041(4) -0.003(3) -0.008(3)
O3T3 0.092(6) 0.062(5) 0.068(5) -0.014(4) -0.002(4) -0.009(4)
C1T4 0.142(8) 0.046(5) 0.060(6) -0.026(5) 0.046(6) -0.038(6)
F1T4 0.149(7) 0.058(4) 0.084(5) -0.002(3) 0.064(5) 0.014(4)
F2T4 0.159(7) 0.079(5) 0.054(4) -0.027(4) 0.030(4) -0.015(5)
F3T4 0.109(5) 0.112(5) 0.084(5) -0.033(4) -0.013(4) 0.019(4)
S1T4 0.0734(17) 0.0490(14) 0.0583(17) -0.0195(12) 0.0135(13) 0.0039(12)
O1T4 0.089(5) 0.046(4) 0.057(4) -0.012(3) 0.021(4) 0.005(4)
O2T4 0.139(7) 0.041(4) 0.085(6) -0.027(4) 0.060(5) -0.022(4)
O3T4 0.079(5) 0.089(6) 0.092(6) -0.022(5) 0.018(4) 0.036(5)
O1W 0.091(10) 0.119(11) 0.117(10) 0.008(9) 0.029(8) 0.007(8)
O2W 0.126(12) 0.168(13) 0.159(12) 0.002(9) 0.027(9) -0.010(9)
O3W 0.122(10) 0.081(9) 0.128(10) 0.000(8) 0.049(8) 0.002(8)
O4W 0.087(9) 0.113(10) 0.111(10) 0.014(8) 0.031(8) 0.005(8)
O5W 0.126(10) 0.095(9) 0.113(10) -0.014(8) 0.028(8) 0.001(8)
O6W 0.064(8) 0.117(10) 0.141(11) 0.027(9) 0.031(7) -0.023(8)
O7W 0.135(12) 0.152(12) 0.167(13) 0.008(9) 0.033(9) -0.017(9)
O8W 0.071(8) 0.118(9) 0.080(8) 0.033(7) 0.014(7) 0.010(7)

loop_
_atom_type_symbol
_atom_type_description
_atom_type_scat_dispersion_real
_atom_type_scat_dispersion_imag
_atom_type_scat_source
C C 0.0033 0.0016 'International Tables Vol C Tables 4.2.6.8 and 6.1.1.4'
H H 0.0000 0.0000 'International Tables Vol C Tables 4.2.6.8 and 6.1.1.4'
N N 0.0061 0.0033 'International Tables Vol C Tables 4.2.6.8 and 6.1.1.4'
O O 0.0106 0.0060 'International Tables Vol C Tables 4.2.6.8 and 6.1.1.4'
S S 0.1246 0.1234 'International Tables Vol C Tables 4.2.6.8 and 6.1.1.4'
Fe Fe 0.3463 0.8444 'International Tables Vol C Tables 4.2.6.8 and 6.1.1.4'
Ni Ni 0.3393 1.1124 'International Tables Vol C Tables 4.2.6.8 and 6.1.1.4'
B B 0.0013 0.0007 'International Tables Vol C Tables 4.2.6.8 and 6.1.1.4'
F F 0.0171 0.0103 'International Tables Vol C Tables 4.2.6.8 and 6.1.1.4'

loop_
_geom_angle_atom_site_label_1
_geom_angle_atom_site_label_2
_geom_angle_atom_site_label_3
_geom_angle
C1 Fe1 C3 86.9(3)
C1 Fe1 C2 87.8(3)
C3 Fe1 C2 87.5(3)
C1 Fe1 N8 90.6(3)
C3 Fe1 N8 93.3(3)
C2 Fe1 N8 178.2(3)
C1 Fe1 N6 179.0(3)
C3 Fe1 N6 92.5(2)
C2 Fe1 N6 93.0(2)
N8 Fe1 N6 88.6(2)
C1 Fe1 N4 92.7(3)
C3 Fe1 N4 178.2(3)
C2 Fe1 N4 90.7(3)
N8 Fe1 N4 88.5(2)
N6 Fe1 N4 87.9(2)
C18 Fe2 C17 87.0(3)
C18 Fe2 C16 87.4(3)
C17 Fe2 C16 87.6(3)
C18 Fe2 N17 92.1(3)
C17 Fe2 N17 178.1(3)
C16 Fe2 N17 90.7(3)
C18 Fe2 N15 179.0(3)
C17 Fe2 N15 92.6(3)
C16 Fe2 N15 91.7(3)
N17 Fe2 N15 88.3(2)
C18 Fe2 N19 93.7(3)
C17 Fe2 N19 92.9(3)
C16 Fe2 N19 178.9(3)
N17 Fe2 N19 88.9(2)
N15 Fe2 N19 87.3(2)
C33 Fe3 C31 88.5(3)
C33 Fe3 C32 87.8(3)
C31 Fe3 C32 89.4(3)
C33 Fe3 N26 178.1(3)
C31 Fe3 N26 89.9(2)
C32 Fe3 N26 93.2(2)
C33 Fe3 N30 90.8(3)
C31 Fe3 N30 91.3(3)
C32 Fe3 N30 178.3(2)
N26 Fe3 N30 88.3(2)
C33 Fe3 N28 93.3(2)
C31 Fe3 N28 177.9(2)
C32 Fe3 N28 91.6(3)
N26 Fe3 N28 88.2(2)
N30 Fe3 N28 87.7(2)
C48 Fe4 C46 88.2(3)
C48 Fe4 C47 88.6(3)
C46 Fe4 C47 87.5(3)
C48 Fe4 N41 178.4(3)
C46 Fe4 N41 92.4(3)
C47 Fe4 N41 92.9(3)
C48 Fe4 N37 90.1(3)
C46 Fe4 N37 93.0(3)
C47 Fe4 N37 178.6(3)
N41 Fe4 N37 88.4(3)
C48 Fe4 N39 91.9(3)
C46 Fe4 N39 178.7(3)
C47 Fe4 N39 91.3(3)
N41 Fe4 N39 87.5(3)
N37 Fe4 N39 88.3(3)
N3 Ni1 N34 93.2(2)
N3 Ni1 N25 92.3(2)
N34 Ni1 N25 92.7(2)
N3 Ni1 N49 172.8(2)
N34 Ni1 N49 91.1(2)
N25 Ni1 N49 93.2(2)
N3 Ni1 N45 92.8(2)
N34 Ni1 N45 172.5(2)
N25 Ni1 N45 91.5(2)
N49 Ni1 N45 82.4(2)
N3 Ni1 N47 90.6(2)
N34 Ni1 N47 92.6(2)
N25 Ni1 N47 173.8(2)
N49 Ni1 N47 83.5(2)
N45 Ni1 N47 82.9(2)
N12 Ni2 N1 92.0(2)
N12 Ni2 N53 92.1(2)
N1 Ni2 N53 173.2(2)
N12 Ni2 N24 91.4(2)
N1 Ni2 N24 92.8(2)
N53 Ni2 N24 92.6(2)
N12 Ni2 N51 172.1(2)
N1 Ni2 N51 92.0(2)
N53 Ni2 N51 83.3(2)
N24 Ni2 N51 95.1(2)
N12 Ni2 N55 90.0(2)
N1 Ni2 N55 91.5(2)
N53 Ni2 N55 83.0(2)
N24 Ni2 N55 175.4(2)
N51 Ni2 N55 83.1(2)
N14 Ni3 N36 92.1(2)
N14 Ni3 N23 92.6(2)
N36 Ni3 N23 91.7(2)
N14 Ni3 N57 91.2(2)
N36 Ni3 N57 173.1(2)
N23 Ni3 N57 94.2(2)
N14 Ni3 N61 91.4(2)
N36 Ni3 N61 91.0(2)
N23 Ni3 N61 175.0(2)
N57 Ni3 N61 82.8(2)
N14 Ni3 N59 172.9(2)
N36 Ni3 N59 93.1(2)
N23 Ni3 N59 92.0(2)
N57 Ni3 N59 83.2(2)
N61 Ni3 N59 83.7(2)
N13 Ni4 N2 93.1(2)
N13 Ni4 N35 93.5(2)
N2 Ni4 N35 91.9(2)
N13 Ni4 N67 173.2(2)
N2 Ni4 N67 91.1(2)
N35 Ni4 N67 91.7(2)
N13 Ni4 N65 91.2(2)
N2 Ni4 N65 174.0(2)
N35 Ni4 N65 92.0(2)
N67 Ni4 N65 84.3(2)
N13 Ni4 N63 91.7(2)
N2 Ni4 N63 92.5(2)
N35 Ni4 N63 173.0(2)
N67 Ni4 N63 82.8(2)
N65 Ni4 N63 83.2(3)
N10 B1 N5 112.7(6)
N10 B1 N7 113.4(6)
N5 B1 N7 106.7(6)
N10 B1 N9 108.5(6)
N5 B1 N9 107.5(5)
N7 B1 N9 107.7(6)
N21 B2 N16 114.7(6)
N21 B2 N18 109.3(6)
N16 B2 N18 107.6(6)
N21 B2 N20 110.9(6)
N16 B2 N20 106.2(6)
N18 B2 N20 107.9(6)
N32 B3 N27 112.0(6)
N32 B3 N31 111.6(7)
N27 B3 N31 107.2(6)
N32 B3 N29 112.5(7)
N27 B3 N29 107.3(6)
N31 B3 N29 105.9(6)
N40 B4 N38 108.5(7)
N40 B4 N43 109.8(8)
N38 B4 N43 109.9(8)
N40 B4 N42 106.2(7)
N38 B4 N42 107.4(7)
N43 B4 N42 114.8(8)
C1 N1 Ni2 178.3(6)
C2 N2 Ni4 178.9(6)
C3 N3 Ni1 177.0(5)
C4 N4 N5 107.4(5)
C4 N4 Fe1 131.5(5)
N5 N4 Fe1 120.9(4)
C6 N5 N4 108.1(6)
C6 N5 B1 135.0(6)
N4 N5 B1 116.8(5)
C7 N6 N7 107.3(5)
C7 N6 Fe1 132.0(4)
N7 N6 Fe1 120.4(4)
C9 N7 N6 108.7(5)
C9 N7 B1 133.7(6)
N6 N7 B1 117.4(5)
C10 N8 N9 108.0(5)
C10 N8 Fe1 133.4(4)
N9 N8 Fe1 118.5(4)
C12 N9 N8 108.9(5)
C12 N9 B1 131.2(6)
N8 N9 B1 119.9(5)
C13 N10 N11 109.7(6)
C13 N10 B1 128.8(6)
N11 N10 B1 117.9(6)
C15 N11 N10 104.6(7)
C16 N12 Ni2 175.8(6)
C17 N13 Ni4 179.3(6)
C18 N14 Ni3 176.2(6)
C19 N15 N16 107.2(6)
C19 N15 Fe2 131.5(5)
N16 N15 Fe2 121.2(4)
C21 N16 N15 108.6(6)
C21 N16 B2 134.8(6)
N15 N16 B2 116.6(5)
C22 N17 N18 107.3(6)
C22 N17 Fe2 132.6(5)
N18 N17 Fe2 120.0(4)
C24 N18 N17 109.1(6)
C24 N18 B2 131.7(6)
N17 N18 B2 118.9(5)
C25 N19 N20 107.4(6)
C25 N19 Fe2 132.4(5)
N20 N19 Fe2 119.6(4)
C27 N20 N19 108.7(6)
C27 N20 B2 132.9(6)
N19 N20 B2 118.2(6)
C28 N21 N22 110.4(7)
C28 N21 B2 121.4(7)
N22 N21 B2 126.5(7)
C30 N22 N21 107.4(9)
C31 N23 Ni3 176.8(5)
C32 N24 Ni2 173.0(6)
C33 N25 Ni1 178.9(6)
C34 N26 N27 106.7(5)
C34 N26 Fe3 133.5(5)
N27 N26 Fe3 119.8(4)
N26 N27 C36 109.3(6)
N26 N27 B3 119.7(5)
C36 N27 B3 131.0(6)
C37 N28 N29 106.9(6)
C37 N28 Fe3 132.4(5)
N29 N28 Fe3 120.6(4)
C39 N29 N28 108.6(6)
C39 N29 B3 133.9(7)
N28 N29 B3 117.5(6)
C40 N30 N31 107.4(6)
C40 N30 Fe3 132.1(5)
N31 N30 Fe3 120.2(4)
C42 N31 N30 109.1(6)
C42 N31 B3 132.5(7)
N30 N31 B3 118.0(5)
C43 N32 N33' 97.0(18)
C43 N32 C43' 70.0(13)
N33' N32 C43' 106.8(16)
C43 N32 N33 112.6(17)
N33' N32 N33 35.4(14)
C43' N32 N33 82.5(16)
C43 N32 B3 122.0(9)
N33' N32 B3 120.7(14)
C43' N32 B3 126.7(11)
N33 N32 B3 123.8(16)
C44' C45 N33' 110(2)
C44' C45 N33 83(2)
N33' C45 N33 36.1(15)
C44' C45 C44 68(2)
N33' C45 C44 97(2)
N33 C45 C44 110.1(16)
C44' C45 H45A 115.1
N33' C45 H45A 126.7
N33 C45 H45A 124.9
C44 C45 H45A 124.9
C44' C45 H45B 123.9
N33' C45 H45B 126.0
N33 C45 H45B 140.8
C44 C45 H45B 106.5
H45A C45 H45B 22.5
C45 N33 N32 104(2)
N32 C43 C44 105.6(15)
N32 C43 H43A 127.2
C44 C43 H43A 127.2
C43 C44 C45 106.4(15)
C43 C44 H44A 126.8
C45 C44 H44A 126.8
C45 N33' N32 106(2)
N32 C43' C44' 101(3)
N32 C43' H43B 129.3
C44' C43' H43B 129.3
C45 C44' C43' 111(3)
C45 C44' H44B 124.3
C43' C44' H44B 124.3
C46 N34 Ni1 177.8(5)
C47 N35 Ni4 177.2(6)
C48 N36 Ni3 176.5(6)
C49 N37 N38 107.5(7)
C49 N37 Fe4 133.5(6)
N38 N37 Fe4 118.9(5)
C51 N38 N37 108.3(7)
C51 N38 B4 132.1(7)
N37 N38 B4 119.5(6)
C55 N39 N40 107.7(7)
C55 N39 Fe4 131.1(6)
N40 N39 Fe4 120.2(5)
N39 N40 C57 108.0(8)
N39 N40 B4 117.8(6)
C57 N40 B4 133.5(8)
C52 N41 N42 106.2(6)
C52 N41 Fe4 132.8(5)
N42 N41 Fe4 121.0(5)
C54 N42 N41 108.2(6)
C54 N42 B4 135.1(7)
N41 N42 B4 116.7(6)
C58 N43 N44 109.7(9)
C58 N43 B4 126.9(10)
N44 N43 B4 121.7(10)
C60 N44 N43 103.2(11)
C61 N45 N46 105.8(6)
C61 N45 Ni1 133.6(5)
N46 N45 Ni1 120.1(5)
C63 N46 N45 110.2(7)
C63 N46 C70 129.0(7)
N45 N46 C70 120.2(6)
C64 N47 N48 105.4(5)
C64 N47 Ni1 132.4(5)
N48 N47 Ni1 121.4(4)
N47 N48 C66 110.8(6)
N47 N48 C70 118.5(5)
C66 N48 C70 130.6(6)
C67 N49 N50 105.4(6)
C67 N49 Ni1 132.8(5)
N50 N49 Ni1 119.8(4)
C69 N50 N49 110.3(7)
C69 N50 C70 128.3(7)
N49 N50 C70 120.8(6)
C71 N51 N52 106.5(6)
C71 N51 Ni2 132.5(5)
N52 N51 Ni2 119.9(5)
C73 N52 N51 109.8(7)
C73 N52 C80 129.3(7)
N51 N52 C80 120.5(6)
C74 N53 N54 105.8(6)
C74 N53 Ni2 134.2(5)
N54 N53 Ni2 120.0(4)
N53 N54 C76 108.4(7)
N53 N54 C80 121.2(6)
C76 N54 C80 130.4(7)
C77 N55 N56 105.2(6)
C77 N55 Ni2 133.6(5)
N56 N55 Ni2 121.1(5)
N55 N56 C79 111.0(7)
N55 N56 C80 119.7(6)
C79 N56 C80 129.1(7)
C81 N57 N58 105.9(6)
C81 N57 Ni3 133.7(5)
N58 N57 Ni3 120.1(4)
C83 N58 N57 109.5(6)
C83 N58 C90 130.1(6)
N57 N58 C90 120.1(5)
C84 N59 N60 105.7(6)
C84 N59 Ni3 133.9(5)
N60 N59 Ni3 120.3(4)
C86 N60 N59 111.1(6)
C86 N60 C90 130.1(6)
N59 N60 C90 118.7(6)
C87 N61 N62 106.6(6)
C87 N61 Ni3 131.8(5)
N62 N61 Ni3 119.4(5)
N61 N62 C89 109.6(7)
N61 N62 C90 120.8(6)
C89 N62 C90 128.9(7)
C91 N63 N64 106.2(6)
C91 N63 Ni4 133.6(6)
N64 N63 Ni4 119.8(5)
C93 N64 N63 109.0(11)
C93 N64 C93' 36.5(13)
N63 N64 C93' 107.5(11)
C93 N64 C100 126.8(11)
N63 N64 C100 119.8(7)
C93' N64 C100 130.0(11)
C94 N65 N66 107.1(7)
C94 N65 Ni4 132.8(6)
N66 N65 Ni4 119.5(5)
N65 N66 C96 109.1(9)
N65 N66 C100 120.7(6)
C96 N66 C100 129.9(9)
C97 N67 N68 105.9(6)
C97 N67 Ni4 133.4(5)
N68 N67 Ni4 120.7(4)
C99 N68 N67 109.7(7)
C99 N68 C100 130.5(7)
N67 N68 C100 119.7(6)
N1 C1 Fe1 179.1(7)
N2 C2 Fe1 177.9(6)
N3 C3 Fe1 179.2(6)
N4 C4 C5 109.2(6)
N4 C4 H4A 125.4
C5 C4 H4A 125.4
C6 C5 C4 105.6(7)
C6 C5 H5A 127.2
C4 C5 H5A 127.2
N5 C6 C5 109.7(7)
N5 C6 H6A 125.1
C5 C6 H6A 125.1
N6 C7 C8 110.2(6)
N6 C7 H7A 124.9
C8 C7 H7A 124.9
C9 C8 C7 104.9(6)
C9 C8 H8A 127.5
C7 C8 H8A 127.5
N7 C9 C8 108.9(6)
N7 C9 H9A 125.6
C8 C9 H9A 125.6
N8 C10 C11 108.6(6)
N8 C10 H10A 125.7
C11 C10 H10A 125.7
C12 C11 C10 105.4(6)
C12 C11 H11B 127.3
C10 C11 H11B 127.3
N9 C12 C11 109.0(6)
N9 C12 H12A 125.5
C11 C12 H12A 125.5
C14 C13 N10 110.0(8)
C14 C13 H13A 125.0
N10 C13 H13A 125.0
C13 C14 C15 103.6(8)
C13 C14 H14A 128.2
C15 C14 H14A 128.2
N11 C15 C14 111.6(9)
N11 C15 H15A 124.2
C14 C15 H15A 124.2
N12 C16 Fe2 177.3(6)
N13 C17 Fe2 178.1(7)
N14 C18 Fe2 179.2(7)
N15 C19 C20 111.0(7)
N15 C19 H19A 124.5
C20 C19 H19A 124.5
C19 C20 C21 104.7(7)
C19 C20 H20A 127.6
C21 C20 H20A 127.6
N16 C21 C20 108.5(7)
N16 C21 H21A 125.7
C20 C21 H21A 125.7
N17 C22 C23 109.6(7)
N17 C22 H22B 125.2
C23 C22 H22B 125.2
C24 C23 C22 104.1(7)
C24 C23 H23A 127.9
C22 C23 H23A 127.9
N18 C24 C23 109.9(7)
N18 C24 H24A 125.1
C23 C24 H24A 125.1
N19 C25 C26 110.0(8)
N19 C25 H25A 125.0
C26 C25 H25A 125.0
C27 C26 C25 104.6(8)
C27 C26 H26A 127.7
C25 C26 H26A 127.7
N20 C27 C26 109.3(7)
N20 C27 H27A 125.4
C26 C27 H27A 125.4
C29 C28 N21 106.4(9)
C29 C28 H28A 126.8
N21 C28 H28A 126.8
C28 C29 C30 111.0(10)
C28 C29 H29A 124.5
C30 C29 H29A 124.5
N22 C30 C29 103.9(9)
N22 C30 H30A 128.0
C29 C30 H30A 128.0
N23 C31 Fe3 175.8(6)
N24 C32 Fe3 179.3(6)
N25 C33 Fe3 177.6(6)
N26 C34 C35 110.4(7)
N26 C34 H34A 124.8
C35 C34 H34A 124.8
C36 C35 C34 105.5(6)
C36 C35 H35A 127.2
C34 C35 H35A 127.2
N27 C36 C35 108.1(7)
N27 C36 H36A 125.9
C35 C36 H36A 125.9
N28 C37 C38 109.9(7)
N28 C37 H37A 125.0
C38 C37 H37A 125.0
C39 C38 C37 105.1(7)
C39 C38 H38A 127.5
C37 C38 H38A 127.5
N29 C39 C38 109.5(8)
N29 C39 H39A 125.3
C38 C39 H39A 125.3
N30 C40 C41 109.8(7)
N30 C40 H40A 125.1
C41 C40 H40A 125.1
C40 C41 C42 105.4(7)
C40 C41 H41A 127.3
C42 C41 H41A 127.3
N31 C42 C41 108.2(7)
N31 C42 H42A 125.9
C41 C42 H42A 125.9
N34 C46 Fe4 179.3(7)
N35 C47 Fe4 177.7(6)
N36 C48 Fe4 178.1(6)
N37 C49 C50 109.6(9)
N37 C49 H49A 125.2
C50 C49 H49A 125.2
C51 C50 C49 105.5(9)
C51 C50 H50A 127.3
C49 C50 H50A 127.3
C50 C51 N38 109.0(8)
C50 C51 H51A 125.5
N38 C51 H51A 125.5
N41 C52 C53 111.3(7)
N41 C52 H52A 124.4
C53 C52 H52A 124.4
C54 C53 C52 105.0(7)
C54 C53 H53A 127.5
C52 C53 H53A 127.5
N42 C54 C53 109.4(7)
N42 C54 H54A 125.3
C53 C54 H54A 125.3
N39 C55 C56 110.0(9)
N39 C55 H55A 125.0
C56 C55 H55A 125.0
C57 C56 C55 105.2(9)
C57 C56 H56A 127.4
C55 C56 H56A 127.4
C56 C57 N40 109.0(8)
C56 C57 H57A 125.5
N40 C57 H57A 125.5
C59 C58 N43 109.5(13)
C59 C58 H58A 125.3
N43 C58 H58A 125.3
C58 C59 C60 105.8(12)
C58 C59 H59A 127.1
C60 C59 H59A 127.1
C59 C60 N44 111.3(12)
C59 C60 H60A 124.3
N44 C60 H60A 124.3
N45 C61 C62 111.1(8)
N45 C61 H61A 124.4
C62 C61 H61A 124.4
C63 C62 C61 105.4(8)
C63 C62 H62A 127.3
C61 C62 H62A 127.3
N46 C63 C62 107.4(8)
N46 C63 H63A 126.3
C62 C63 H63A 126.3
N47 C64 C65 110.4(7)
N47 C64 H64A 124.8
C65 C64 H64A 124.8
C66 C65 C64 105.7(7)
C66 C65 H65A 127.2
C64 C65 H65A 127.2
C65 C66 N48 107.6(7)
C65 C66 H66A 126.2
N48 C66 H66A 126.2
N49 C67 C68 110.7(8)
N49 C67 H67A 124.7
C68 C67 H67A 124.7
C69 C68 C67 105.6(8)
C69 C68 H68A 127.2
C67 C68 H68A 127.2
N50 C69 C68 107.9(8)
N50 C69 H69A 126.1
C68 C69 H69A 126.1
N50 C70 N46 110.0(6)
N50 C70 N48 108.8(6)
N46 C70 N48 106.5(6)
N50 C70 C101 110.6(6)
N46 C70 C101 110.9(7)
N48 C70 C101 109.9(6)
N51 C71 C72 110.3(8)
N51 C71 H71A 124.8
C72 C71 H71A 124.8
C73 C72 C71 105.0(9)
C73 C72 H72A 127.5
C71 C72 H72A 127.5
N52 C73 C72 108.3(8)
N52 C73 H73A 125.9
C72 C73 H73A 125.9
N53 C74 C75 111.9(8)
N53 C74 H74A 124.0
C75 C74 H74A 124.0
C76 C75 C74 105.7(8)
C76 C75 H75A 127.2
C74 C75 H75A 127.2
C75 C76 N54 108.1(7)
C75 C76 H76A 125.9
N54 C76 H76A 125.9
N55 C77 C78 110.4(8)
N55 C77 H77A 124.8
C78 C77 H77A 124.8
C79 C78 C77 107.1(8)
C79 C78 H78A 126.5
C77 C78 H78A 126.5
C78 C79 N56 106.4(8)
C78 C79 H79A 126.8
N56 C79 H79A 126.8
N54 C80 N52 108.2(6)
N54 C80 N56 109.2(7)
N52 C80 N56 106.8(7)
N54 C80 C109 110.1(7)
N52 C80 C109 112.7(7)
N56 C80 C109 109.8(7)
N57 C81 C82 111.2(7)
N57 C81 H81A 124.4
C82 C81 H81A 124.4
C83 C82 C81 105.8(7)
C83 C82 H82A 127.1
C81 C82 H82A 127.1
C82 C83 N58 107.7(7)
C82 C83 H83A 126.2
N58 C83 H83A 126.2
N59 C84 C85 111.4(7)
N59 C84 H84A 124.3
C85 C84 H84A 124.3
C84 C85 C86 105.6(8)
C84 C85 H85A 127.2
C86 C85 H85A 127.2
N60 C86 C85 106.2(7)
N60 C86 H86A 126.9
C85 C86 H86A 126.9
N61 C87 C88 111.5(8)
N61 C87 H87A 124.3
C88 C87 H87A 124.3
C89 C88 C87 105.0(8)
C89 C88 H88A 127.5
C87 C88 H88A 127.5
C88 C89 N62 107.3(8)
C88 C89 H89A 126.4
N62 C89 H89A 126.4
N62 C90 N58 110.9(6)
N62 C90 N60 107.8(6)
N58 C90 N60 107.8(6)
N62 C90 C117 110.3(6)
N58 C90 C117 110.0(6)
N60 C90 C117 109.9(6)
N63 C91 C92 108.5(14)
N63 C91 C92' 108.2(12)
C92 C91 C92' 34.3(13)
N63 C91 H91A 125.8
C92 C91 H91A 125.7
C92' C91 H91A 116.1
N63 C91 H91B 125.7
C92 C91 H91B 114.6
C92' C91 H91B 126.1
H91A C91 H91B 31.1
C93 C92 C91 104(2)
C93 C92 H92A 128.0
C91 C92 H92A 128.0
N64 C93 C92 108(2)
N64 C93 H93A 126.0
C92 C93 H93A 126.0
C93' C92' C91 107(2)
C93' C92' H92B 126.5
C91 C92' H92B 126.5
C92' C93' N64 108.1(19)
C92' C93' H93B 126.0
N64 C93' H93B 126.0
N65 C94 C95 110.5(10)
N65 C94 H94A 124.7
C95 C94 H94A 124.7
C96 C95 C94 105.9(10)
C96 C95 H95A 127.1
C94 C95 H95A 127.1
C95 C96 N66 107.2(9)
C95 C96 H96A 126.4
N66 C96 H96A 126.4
N67 C97 C98 111.1(8)
N67 C97 H97A 124.5
C98 C97 H97A 124.5
C99 C98 C97 105.0(8)
C99 C98 H98A 127.5
C97 C98 H98A 127.5
N68 C99 C98 108.3(8)
N68 C99 H99A 125.8
C98 C99 H99A 125.8
N66 C100 N64 108.6(7)
N66 C100 N68 108.1(7)
N64 C100 N68 108.7(7)
N66 C100 C125 108.5(9)
N64 C100 C125 111.9(9)
N68 C100 C125 111.0(8)
C107 S1 C106 106.8(9)
C102 C101 C70 115.7(7)
C102 C101 H10B 108.4
C70 C101 H10B 108.3
C102 C101 H10C 108.3
C70 C101 H10C 108.4
H10B C101 H10C 107.4
C101 C102 C103 111.0(9)
C101 C102 H10D 109.4
C103 C102 H10D 109.4
C101 C102 H10E 109.4
C103 C102 H10E 109.4
H10D C102 H10E 108.0
C104 C103 C102 114.4(11)
C104 C103 H10F 108.7
C102 C103 H10F 108.7
C104 C103 H10G 108.6
C102 C103 H10G 108.7
H10F C103 H10G 107.6
C103 C104 C105 117.7(15)
C103 C104 H10H 107.9
C105 C104 H10H 107.9
C103 C104 H10Q 107.9
C105 C104 H10Q 107.9
H10H C104 H10Q 107.2
C106 C105 C104 112.1(19)
C106 C105 H10I 109.2
C104 C105 H10I 109.2
C106 C105 H10J 109.2
C104 C105 H10J 109.2
H10I C105 H10J 107.9
C105 C106 S1 120.2(16)
C105 C106 H10K 107.3
S1 C106 H10K 107.3
C105 C106 H10P 107.3
S1 C106 H10P 107.3
H10K C106 H10P 106.9
O1 C107 C108 117.0(14)
O1 C107 S1 121.9(14)
C108 C107 S1 120.0(11)
C107 C108 H10L 109.5
C107 C108 H10M 109.5
H10L C108 H10M 109.5
C107 C108 H10N 109.5
H10L C108 H10N 109.5
H10M C108 H10N 109.5
C210 C109 C80 124.1(11)
C210 C109 C110 95.3(11)
C80 C109 C110 119.6(9)
C210 C109 H10R 16.8
C80 C109 H10R 107.4
C110 C109 H10R 107.4
C210 C109 H10S 100.6
C80 C109 H10S 107.4
C110 C109 H10S 107.4
H10R C109 H10S 106.9
C210 C109 H10U 106.7
C80 C109 H10U 106.3
C110 C109 H10U 13.6
H10R C109 H10U 116.9
H10S C109 H10U 111.4
C210 C109 H10V 105.8
C80 C109 H10V 106.2
C110 C109 H10V 103.5
H10R C109 H10V 112.8
H10S C109 H10V 6.1
H10U C109 H10V 106.5
O2' C115 O2 108.2(18)
O2' C115 C116 32(3)
O2 C115 C116 123(3)
O2' C115 C216 107.9(18)
O2 C115 C216 140.9(16)
C116 C115 C216 83(3)
O2' C115 S2' 151.7(17)
O2 C115 S2' 45.4(9)
C116 C115 S2' 161(3)
C216 C115 S2' 100.3(11)
O2' C115 S2 131.2(14)
O2 C115 S2 115.0(12)
C116 C115 S2 121(3)
C216 C115 S2 43.9(11)
S2' C115 S2 70.3(6)
C115 S2 C114 107.7(11)
C111 C110 C109 118.7(15)
C111 C110 H10U 137.3
C109 C110 H10U 21.3
C111 C110 H11A 107.6
C109 C110 H11A 107.6
H10U C110 H11A 89.3
C111 C110 H11C 107.6
C109 C110 H11C 107.6
H10U C110 H11C 104.0
H11A C110 H11C 107.1
C112 C111 C110 114.0(17)
C112 C111 H11D 108.8
C110 C111 H11D 108.8
C112 C111 H11E 108.8
C110 C111 H11E 108.8
H11D C111 H11E 107.7
C111 C112 C113 112.2(19)
C111 C112 H11F 109.2
C113 C112 H11F 109.1
C111 C112 H11G 109.2
C113 C112 H11G 109.2
H11F C112 H11G 107.9
C114 C113 C112 106(2)
C114 C113 H11H 110.5
C112 C113 H11H 110.5
C114 C113 H11I 110.5
C112 C113 H11I 110.5
H11H C113 H11I 108.7
C113 C114 S2 110.1(18)
C113 C114 H11J 109.6
S2 C114 H11J 109.6
C113 C114 H11K 109.6
S2 C114 H11K 109.6
H11J C114 H11K 108.1
C115 C116 H11L 109.5
C115 C116 H11M 109.5
H11L C116 H11M 109.5
C115 C116 H11N 109.5
H11L C116 H11N 109.5
H11M C116 H11N 109.5
C115 S2' C214 120.7(16)
C109 C210 C211 102.5(14)
C109 C210 H21B 111.3
C211 C210 H21B 111.3
C109 C210 H21C 111.3
C211 C210 H21C 111.3
H21B C210 H21C 109.2
C212 C211 C210 107.7(16)
C212 C211 H21D 110.2
C210 C211 H21D 110.2
C212 C211 H21E 110.2
C210 C211 H21E 110.2
H21D C211 H21E 108.5
C211 C212 C213 113(2)
C211 C212 H21F 109.0
C213 C212 H21F 109.0
C211 C212 H21G 109.0
C213 C212 H21G 109.0
H21F C212 H21G 107.8
C214 C213 C212 114(2)
C214 C213 H21H 108.7
C212 C213 H21H 108.7
C214 C213 H21I 108.7
C212 C213 H21I 108.7
H21H C213 H21I 107.6
C213 C214 S2' 120(2)
C213 C214 H21J 107.2
S2' C214 H21J 107.2
C213 C214 H21N 107.3
S2' C214 H21N 107.3
H21J C214 H21N 106.9
C115 C216 H21K 109.5
C115 C216 H21L 109.5
H21K C216 H21L 109.5
C115 C216 H21M 109.5
H21K C216 H21M 109.5
H21L C216 H21M 109.5
C123 S3 C122 104.6(5)
C118 C117 C90 116.0(7)
C118 C117 H11O 108.3
C90 C117 H11O 108.3
C118 C117 H11P 108.3
C90 C117 H11P 108.3
H11O C117 H11P 107.4
C119 C118 C117 110.8(7)
C119 C118 H11Q 109.5
C117 C118 H11Q 109.5
C119 C118 H11R 109.5
C117 C118 H11R 109.5
H11Q C118 H11R 108.1
C118 C119 C120 112.3(7)
C118 C119 H11S 109.1
C120 C119 H11S 109.1
C118 C119 H11T 109.1
C120 C119 H11T 109.1
H11S C119 H11T 107.9
C119 C120 C121 113.3(7)
C119 C120 H12B 108.9
C121 C120 H12B 108.9
C119 C120 H12C 108.9
C121 C120 H12C 108.9
H12B C120 H12C 107.7
C122 C121 C120 114.2(8)
C122 C121 H12D 108.7
C120 C121 H12D 108.7
C122 C121 H12E 108.7
C120 C121 H12E 108.7
H12D C121 H12E 107.6
C121 C122 S3 114.9(7)
C121 C122 H12F 108.5
S3 C122 H12F 108.5
C121 C122 H12G 108.5
S3 C122 H12G 108.5
H12F C122 H12G 107.5
O3 C123 C124 120.5(11)
O3 C123 S3 122.5(9)
C124 C123 S3 117.0(8)
C123 C124 H12H 109.5
C123 C124 H12I 109.5
H12H C124 H12I 109.5
C123 C124 H12J 109.5
H12H C124 H12J 109.5
H12I C124 H12J 109.5
C131 S4 C130 113.7(12)
C226 C125 C126 87(2)
C226 C125 C100 124.3(14)
C126 C125 C100 117.7(15)
C226 C125 H12R 21.5
C126 C125 H12R 107.9
C100 C125 H12R 107.9
C226 C125 H12S 110.1
C126 C125 H12S 107.9
C100 C125 H12S 107.9
H12R C125 H12S 107.2
C226 C125 H12U 109.6
C126 C125 H12U 111.6
C100 C125 H12U 105.7
H12R C125 H12U 105.3
H12S C125 H12U 3.7
C226 C125 H12V 104.4
C126 C125 H12V 17.5
C100 C125 H12V 105.3
H12R C125 H12V 125.0
H12S C125 H12V 102.6
H12U C125 H12V 106.2
C229 C130 C129 68(2)
C229 C130 S4 109.2(17)
C129 C130 S4 121.0(18)
C229 C130 H13R 139.4
C129 C130 H13R 107.1
S4 C130 H13R 107.1
C229 C130 H13S 44.7
C129 C130 H13S 107.1
S4 C130 H13S 107.1
H13R C130 H13S 106.8
C229 C130 H13U 109.6
C129 C130 H13U 41.3
S4 C130 H13U 108.3
H13R C130 H13U 74.9
H13S C130 H13U 142.2
C229 C130 H13V 111.7
C129 C130 H13V 126.6
S4 C130 H13V 109.5
H13R C130 H13V 36.9
H13S C130 H13V 71.0
H13U C130 H13V 108.6
O4 C131 C132 114(2)
O4 C131 S4 100.8(15)
C132 C131 S4 115(2)
C131 C132 H13B 109.5
C131 C132 H13C 109.5
H13B C132 H13C 109.5
C131 C132 H13D 109.5
H13B C132 H13D 109.5
H13C C132 H13D 109.5
C125 C126 C127 116(2)
C125 C126 H12V 28.5
C127 C126 H12V 117.3
C125 C126 H12K 108.3
C127 C126 H12K 108.3
H12V C126 H12K 127.8
C125 C126 H12L 108.3
C127 C126 H12L 108.3
H12V C126 H12L 81.7
H12K C126 H12L 107.4
C128 C127 C126 99(2)
C128 C127 H12M 111.9
C126 C127 H12M 112.0
C128 C127 H12N 112.0
C126 C127 H12N 112.0
H12M C127 H12N 109.6
C127 C128 C129 110(3)
C127 C128 H12O 109.7
C129 C128 H12O 109.7
C127 C128 H12P 109.6
C129 C128 H12P 109.6
H12O C128 H12P 108.2
C130 C129 C128 123(3)
C130 C129 H13U 40.2
C128 C129 H13U 130.2
C130 C129 H12Q 106.5
C128 C129 H12Q 106.5
H13U C129 H12Q 66.7
C130 C129 H12T 106.5
C128 C129 H12T 106.5
H13U C129 H12T 123.0
H12Q C129 H12T 106.5
C125 C226 C227 111(2)
C125 C226 H22A 109.4
C227 C226 H22A 109.4
C125 C226 H22C 109.4
C227 C226 H22C 109.4
H22A C226 H22C 108.0
C228 C227 C226 129(3)
C228 C227 H22D 105.0
C226 C227 H22D 105.0
C228 C227 H22E 105.0
C226 C227 H22E 105.0
H22D C227 H22E 105.9
C227 C228 C229 124(3)
C227 C228 H22F 106.3
C229 C228 H22F 106.3
C227 C228 H22G 106.3
C229 C228 H22G 106.3
H22F C228 H22G 106.4
C130 C229 C228 102(2)
C130 C229 H22H 111.4
C228 C229 H22H 111.4
C130 C229 H22I 111.4
C228 C229 H22I 111.4
H22H C229 H22I 109.3
C1S1 N1S1 C3S1 123.3(10)
C1S1 N1S1 C2S1 119.3(9)
C3S1 N1S1 C2S1 117.3(9)
O1S1 C1S1 N1S1 127.8(11)
O1S1 C1S1 H1SA 116.1
N1S1 C1S1 H1SA 116.1
N1S1 C2S1 H2SA 109.5
N1S1 C2S1 H2SB 109.5
H2SA C2S1 H2SB 109.5
N1S1 C2S1 H2SC 109.5
H2SA C2S1 H2SC 109.5
H2SB C2S1 H2SC 109.5
N1S1 C3S1 H3SA 109.5
N1S1 C3S1 H3SB 109.5
H3SA C3S1 H3SB 109.5
N1S1 C3S1 H3SC 109.5
H3SA C3S1 H3SC 109.5
H3SB C3S1 H3SC 109.5
C1S2 N1S2 C2S2 121.5(9)
C1S2 N1S2 C3S2 119.0(10)
C2S2 N1S2 C3S2 118.1(9)
O1S2 C1S2 N1S2 125.3(11)
O1S2 C1S2 H1SB 117.4
N1S2 C1S2 H1SB 117.4
N1S2 C2S2 H2SD 109.5
N1S2 C2S2 H2SE 109.5
H2SD C2S2 H2SE 109.5
N1S2 C2S2 H2SF 109.5
H2SD C2S2 H2SF 109.5
H2SE C2S2 H2SF 109.5
N1S2 C3S2 H3SD 109.5
N1S2 C3S2 H3SE 109.5
H3SD C3S2 H3SE 109.5
N1S2 C3S2 H3SF 109.5
H3SD C3S2 H3SF 109.5
H3SE C3S2 H3SF 109.5
C1S3 N1S3 C2S3 127.3(15)
C1S3 N1S3 C3S3 117.7(13)
C2S3 N1S3 C3S3 114.9(14)
N1S3 C1S3 O1S3 120.7(14)
N1S3 C1S3 H1SD 119.6
O1S3 C1S3 H1SD 119.6
N1S3 C2S3 H2SG 109.5
N1S3 C2S3 H2SH 109.5
H2SG C2S3 H2SH 109.5
N1S3 C2S3 H2SI 109.5
H2SG C2S3 H2SI 109.5
H2SH C2S3 H2SI 109.5
N1S3 C3S3 H3SG 109.5
N1S3 C3S3 H3SH 109.5
H3SG C3S3 H3SH 109.5
N1S3 C3S3 H3SI 109.5
H3SG C3S3 H3SI 109.5
H3SH C3S3 H3SI 109.5
C3S4 N1S4 C1S4 118.3(11)
C3S4 N1S4 C2S4 121.9(12)
C1S4 N1S4 C2S4 119.8(11)
O1S4 C1S4 N1S4 128.4(12)
O1S4 C1S4 H1SE 115.8
N1S4 C1S4 H1SE 115.8
N1S4 C2S4 H2SJ 109.5
N1S4 C2S4 H2SK 109.5
H2SJ C2S4 H2SK 109.5
N1S4 C2S4 H2SL 109.5
H2SJ C2S4 H2SL 109.5
H2SK C2S4 H2SL 109.5
N1S4 C3S4 H3SJ 109.5
N1S4 C3S4 H3SK 109.5
H3SJ C3S4 H3SK 109.5
N1S4 C3S4 H3SL 109.5
H3SJ C3S4 H3SL 109.5
H3SK C3S4 H3SL 109.5
C1S5 N1S5 C2S5 118.3(12)
C1S5 N1S5 C3S5 119.5(12)
C2S5 N1S5 C3S5 120.1(11)
O1S5 C1S5 N1S5 122.2(16)
O1S5 C1S5 H1SF 118.9
N1S5 C1S5 H1SF 118.9
N1S5 C2S5 H2SM 109.5
N1S5 C2S5 H2SN 109.5
H2SM C2S5 H2SN 109.5
N1S5 C2S5 H2SO 109.5
H2SM C2S5 H2SO 109.5
H2SN C2S5 H2SO 109.5
N1S5 C3S5 H3SM 109.5
N1S5 C3S5 H3SN 109.5
H3SM C3S5 H3SN 109.5
N1S5 C3S5 H3SO 109.5
H3SM C3S5 H3SO 109.5
H3SN C3S5 H3SO 109.5
C1S6 N1S6 C2S6 121.3(10)
C1S6 N1S6 C3S6 122.1(9)
C2S6 N1S6 C3S6 115.9(9)
O1S6 C1S6 N1S6 125.4(11)
O1S6 C1S6 H1SG 117.3
N1S6 C1S6 H1SG 117.3
N1S6 C2S6 H2SP 109.5
N1S6 C2S6 H2SQ 109.5
H2SP C2S6 H2SQ 109.5
N1S6 C2S6 H2SR 109.5
H2SP C2S6 H2SR 109.5
H2SQ C2S6 H2SR 109.5
N1S6 C3S6 H3SP 109.5
N1S6 C3S6 H3SQ 109.5
H3SP C3S6 H3SQ 109.5
N1S6 C3S6 H3SR 109.5
H3SP C3S6 H3SR 109.5
H3SQ C3S6 H3SR 109.5
C1S7 N1S7 C2S7 120.0(15)
C1S7 N1S7 C3S7 119.6(15)
C2S7 N1S7 C3S7 118.8(12)
O1S7 C1S7 N1S7 130.2(19)
O1S7 C1S7 H1SH 114.9
N1S7 C1S7 H1SH 114.9
N1S7 C2S7 H2SS 109.5
N1S7 C2S7 H2ST 109.5
H2SS C2S7 H2ST 109.5
N1S7 C2S7 H2SU 109.5
H2SS C2S7 H2SU 109.5
H2ST C2S7 H2SU 109.5
N1S7 C3S7 H3SS 109.5
N1S7 C3S7 H3ST 109.5
H3SS C3S7 H3ST 109.5
N1S7 C3S7 H3SU 109.5
H3SS C3S7 H3SU 109.5
H3ST C3S7 H3SU 109.5
C1S8 N1S8 C3S8 117(2)
C1S8 N1S8 C2S8 128(2)
C3S8 N1S8 C2S8 115(2)
O1S8 C1S8 N1S8 119(3)
O1S8 C1S8 H1SI 120.5
N1S8 C1S8 H1SI 120.5
N1S8 C2S8 H2SV 109.5
N1S8 C2S8 H2SW 109.5
H2SV C2S8 H2SW 109.5
N1S8 C2S8 H2SX 109.5
H2SV C2S8 H2SX 109.5
H2SW C2S8 H2SX 109.5
N1S8 C3S8 H3SV 109.5
N1S8 C3S8 H3SW 109.5
H3SV C3S8 H3SW 109.5
N1S8 C3S8 H3SX 109.5
H3SV C3S8 H3SX 109.5
H3SW C3S8 H3SX 109.5
C2S9 N1S9 C3S9 117(2)
C2S9 N1S9 C1S9 127(2)
C3S9 N1S9 C1S9 115(2)
O1S9 C1S9 N1S9 129(2)
O1S9 C1S9 H1SJ 115.6
N1S9 C1S9 H1SJ 115.6
N1S9 C2S9 H2SY 109.5
N1S9 C2S9 H2SZ 109.5
H2SY C2S9 H2SZ 109.5
N1S9 C2S9 H2TA 109.5
H2SY C2S9 H2TA 109.5
H2SZ C2S9 H2TA 109.5
N1S9 C3S9 H3SY 109.5
N1S9 C3S9 H3SZ 109.5
H3SY C3S9 H3SZ 109.5
N1S9 C3S9 H3TA 109.5
H3SY C3S9 H3TA 109.5
H3SZ C3S9 H3TA 109.5
F1T1 C1T1 F2T1 107(3)
F1T1 C1T1 F3T1 97(3)
F2T1 C1T1 F3T1 97(3)
F1T1 C1T1 S1T1 123(3)
F2T1 C1T1 S1T1 118(3)
F3T1 C1T1 S1T1 110(3)
O1T1 S1T1 O2T1 112.3(15)
O1T1 S1T1 O3T1 114.0(12)
O2T1 S1T1 O3T1 116.2(10)
O1T1 S1T1 C1T1 106.4(19)
O2T1 S1T1 C1T1 111.7(19)
O3T1 S1T1 C1T1 94.3(15)
S1T5 C1T5 O1T5 61(3)
S1T5 C1T5 O2T5 44(3)
O1T5 C1T5 O2T5 94(4)
C1T5 S1T5 O2T5 106(3)
C1T5 S1T5 O1T5 85(3)
O2T5 S1T5 O1T5 135(4)
C1T5 S1T5 O3T5 116(4)
O2T5 S1T5 O3T5 99(3)
O1T5 S1T5 O3T5 116(3)
S1T5 O1T5 C1T5 35(2)
S1T5 O2T5 C1T5 30.0(19)
F3T2 C1T2 F1T2 109.7(16)
F3T2 C1T2 F2T2 110.2(15)
F1T2 C1T2 F2T2 109.1(14)
F3T2 C1T2 S1T2 112.5(12)
F1T2 C1T2 S1T2 112.5(12)
F2T2 C1T2 S1T2 102.6(12)
O2T2 S1T2 O3T2 112.9(4)
O2T2 S1T2 O1T2 116.8(5)
O3T2 S1T2 O1T2 113.1(4)
O2T2 S1T2 C1T2 106.1(7)
O3T2 S1T2 C1T2 99.4(7)
O1T2 S1T2 C1T2 106.5(6)
F2T3 C1T3 F1T3 108.1(9)
F2T3 C1T3 F3T3 105.6(10)
F1T3 C1T3 F3T3 105.8(10)
F2T3 C1T3 S1T3 115.0(9)
F1T3 C1T3 S1T3 113.2(8)
F3T3 C1T3 S1T3 108.6(8)
O2T3 S1T3 O1T3 121.2(4)
O2T3 S1T3 O3T3 109.2(5)
O1T3 S1T3 O3T3 109.9(4)
O2T3 S1T3 C1T3 107.5(5)
O1T3 S1T3 C1T3 106.7(5)
O3T3 S1T3 C1T3 100.1(6)
F2T4 C1T4 F1T4 113.3(9)
F2T4 C1T4 F3T4 97.4(9)
F1T4 C1T4 F3T4 91.9(9)
F2T4 C1T4 S1T4 124.1(9)
F1T4 C1T4 S1T4 118.2(8)
F3T4 C1T4 S1T4 101.3(7)
O1T4 S1T4 O3T4 115.6(5)
O1T4 S1T4 O2T4 114.8(5)
O3T4 S1T4 O2T4 113.9(6)
O1T4 S1T4 C1T4 110.5(5)
O3T4 S1T4 C1T4 90.6(6)
O2T4 S1T4 C1T4 108.6(5)

loop_
_geom_bond_atom_site_label_1
_geom_bond_atom_site_label_2
_geom_bond_distance
Fe1 C1 1.940(7)
Fe1 C3 1.949(7)
Fe1 C2 1.949(7)
Fe1 N8 1.987(6)
Fe1 N6 1.988(5)
Fe1 N4 2.001(6)
Fe2 C18 1.922(8)
Fe2 C17 1.946(7)
Fe2 C16 1.947(8)
Fe2 N17 1.976(6)
Fe2 N15 1.988(6)
Fe2 N19 1.994(6)
Fe3 C33 1.950(7)
Fe3 C31 1.953(7)
Fe3 C32 1.961(8)
Fe3 N26 1.968(5)
Fe3 N30 1.998(6)
Fe3 N28 1.999(6)
Fe4 C48 1.936(7)
Fe4 C46 1.953(8)
Fe4 C47 1.956(8)
Fe4 N41 1.983(6)
Fe4 N37 1.985(7)
Fe4 N39 2.004(6)
Ni1 N3 2.066(6)
Ni1 N34 2.074(6)
Ni1 N25 2.082(5)
Ni1 N49 2.086(6)
Ni1 N45 2.099(6)
Ni1 N47 2.145(5)
Ni2 N12 2.055(6)
Ni2 N1 2.060(5)
Ni2 N53 2.080(5)
Ni2 N24 2.084(6)
Ni2 N51 2.106(6)
Ni2 N55 2.111(6)
Ni3 N14 2.050(6)
Ni3 N36 2.069(6)
Ni3 N23 2.076(6)
Ni3 N57 2.090(6)
Ni3 N61 2.109(6)
Ni3 N59 2.141(6)
Ni4 N13 2.053(6)
Ni4 N2 2.065(6)
Ni4 N35 2.084(6)
Ni4 N67 2.094(6)
Ni4 N65 2.104(6)
Ni4 N63 2.107(6)
B1 N10 1.524(9)
B1 N5 1.551(10)
B1 N7 1.556(10)
B1 N9 1.562(10)
B2 N21 1.533(10)
B2 N16 1.547(10)
B2 N18 1.554(11)
B2 N20 1.567(11)
B3 N32 1.507(11)
B3 N27 1.547(11)
B3 N31 1.556(11)
B3 N29 1.564(10)
B4 N40 1.541(13)
B4 N38 1.544(13)
B4 N43 1.547(12)
B4 N42 1.560(12)
N1 C1 1.157(8)
N2 C2 1.139(9)
N3 C3 1.144(9)
N4 C4 1.352(9)
N4 N5 1.383(8)
N5 C6 1.360(9)
N6 C7 1.346(9)
N6 N7 1.387(7)
N7 C9 1.366(9)
N8 C10 1.349(9)
N8 N9 1.376(7)
N9 C12 1.347(9)
N10 C13 1.350(10)
N10 N11 1.384(9)
N11 C15 1.328(12)
N12 C16 1.144(9)
N13 C17 1.148(9)
N14 C18 1.167(9)
N15 C19 1.341(9)
N15 N16 1.374(8)
N16 C21 1.368(10)
N17 C22 1.343(10)
N17 N18 1.355(8)
N18 C24 1.342(10)
N19 C25 1.339(10)
N19 N20 1.368(8)
N20 C27 1.346(11)
N21 C28 1.333(11)
N21 N22 1.378(11)
N22 C30 1.362(12)
N23 C31 1.133(9)
N24 C32 1.144(9)
N25 C33 1.156(9)
N26 C34 1.349(9)
N26 N27 1.375(8)
N27 C36 1.375(9)
N28 C37 1.334(9)
N28 N29 1.384(8)
N29 C39 1.331(10)
N30 C40 1.349(9)
N30 N31 1.386(8)
N31 C42 1.347(10)
N32 C43 1.364(16)
N32 N33' 1.37(3)
N32 C43' 1.39(3)
N32 N33 1.39(3)
C45 C44' 1.20(5)
C45 N33' 1.34(3)
C45 N33 1.37(4)
C45 C44 1.41(3)
C45 H45A 0.9500
C45 H45B 0.9502
C43 C44 1.40(2)
C43 H43A 0.9500
C44 H44A 0.9500
C43' C44' 1.45(4)
C43' H43B 0.9500
C44' H44B 0.9500
N34 C46 1.149(9)
N35 C47 1.140(9)
N36 C48 1.157(9)
N37 C49 1.324(11)
N37 N38 1.381(9)
N38 C51 1.363(12)
N39 C55 1.339(11)
N39 N40 1.375(9)
N40 C57 1.389(12)
N41 C52 1.341(10)
N41 N42 1.391(8)
N42 C54 1.368(10)
N43 C58 1.326(15)
N43 N44 1.364(14)
N44 C60 1.359(15)
N45 C61 1.315(10)
N45 N46 1.388(8)
N46 C63 1.357(11)
N46 C70 1.481(10)
N47 C64 1.349(9)
N47 N48 1.359(8)
N48 C66 1.371(9)
N48 C70 1.483(10)
N49 C67 1.332(10)
N49 N50 1.382(8)
N50 C69 1.354(11)
N50 C70 1.476(10)
N51 C71 1.324(10)
N51 N52 1.381(8)
N52 C73 1.353(11)
N52 C80 1.480(11)
N53 C74 1.313(10)
N53 N54 1.386(8)
N54 C76 1.395(11)
N54 C80 1.462(11)
N55 C77 1.333(10)
N55 N56 1.365(9)
N56 C79 1.379(11)
N56 C80 1.481(11)
N57 C81 1.332(9)
N57 N58 1.378(8)
N58 C83 1.375(9)
N58 C90 1.476(9)
N59 C84 1.327(10)
N59 N60 1.370(8)
N60 C86 1.364(11)
N60 C90 1.480(9)
N61 C87 1.315(10)
N61 N62 1.363(8)
N62 C89 1.385(11)
N62 C90 1.469(10)
N63 C91 1.331(10)
N63 N64 1.381(9)
N64 C93 1.34(2)
N64 C93' 1.44(2)
N64 C100 1.478(11)
N65 C94 1.312(11)
N65 N66 1.370(10)
N66 C96 1.392(12)
N66 C100 1.470(12)
N67 C97 1.332(10)
N67 N68 1.366(9)
N68 C99 1.356(11)
N68 C100 1.484(11)
C4 C5 1.407(11)
C4 H4A 0.9500
C5 C6 1.366(11)
C5 H5A 0.9500
C6 H6A 0.9500
C7 C8 1.411(10)
C7 H7A 0.9500
C8 C9 1.395(11)
C8 H8A 0.9500
C9 H9A 0.9500
C10 C11 1.415(10)
C10 H10A 0.9500
C11 C12 1.390(11)
C11 H11B 0.9500
C12 H12A 0.9500
C13 C14 1.338(12)
C13 H13A 0.9500
C14 C15 1.430(15)
C14 H14A 0.9500
C15 H15A 0.9500
C19 C20 1.388(12)
C19 H19A 0.9500
C20 C21 1.398(12)
C20 H20A 0.9500
C21 H21A 0.9500
C22 C23 1.411(11)
C22 H22B 0.9500
C23 C24 1.371(13)
C23 H23A 0.9500
C24 H24A 0.9500
C25 C26 1.397(13)
C25 H25A 0.9500
C26 C27 1.385(13)
C26 H26A 0.9500
C27 H27A 0.9500
C28 C29 1.321(13)
C28 H28A 0.9500
C29 C30 1.417(17)
C29 H29A 0.9500
C30 H30A 0.9500
C34 C35 1.402(11)
C34 H34A 0.9500
C35 C36 1.381(12)
C35 H35A 0.9500
C36 H36A 0.9500
C37 C38 1.389(12)
C37 H37A 0.9500
C38 C39 1.377(12)
C38 H38A 0.9500
C39 H39A 0.9500
C40 C41 1.393(12)
C40 H40A 0.9500
C41 C42 1.412(13)
C41 H41A 0.9500
C42 H42A 0.9500
C49 C50 1.414(13)
C49 H49A 0.9500
C50 C51 1.359(15)
C50 H50A 0.9500
C51 H51A 0.9500
C52 C53 1.394(11)
C52 H52A 0.9500
C53 C54 1.369(13)
C53 H53A 0.9500
C54 H54A 0.9500
C55 C56 1.419(13)
C55 H55A 0.9500
C56 C57 1.367(16)
C56 H56A 0.9500
C57 H57A 0.9500
C58 C59 1.322(16)
C58 H58A 0.9500
C59 C60 1.34(2)
C59 H59A 0.9500
C60 H60A 0.9500
C61 C62 1.410(12)
C61 H61A 0.9500
C62 C63 1.374(15)
C62 H62A 0.9500
C63 H63A 0.9500
C64 C65 1.409(10)
C64 H64A 0.9500
C65 C66 1.358(12)
C65 H65A 0.9500
C66 H66A 0.9500
C67 C68 1.408(13)
C67 H67A 0.9500
C68 C69 1.364(14)
C68 H68A 0.9500
C69 H69A 0.9500
C70 C101 1.548(11)
C71 C72 1.419(13)
C71 H71A 0.9500
C72 C73 1.374(15)
C72 H72A 0.9500
C73 H73A 0.9500
C74 C75 1.402(11)
C74 H74A 0.9500
C75 C76 1.340(14)
C75 H75A 0.9500
C76 H76A 0.9500
C77 C78 1.403(12)
C77 H77A 0.9500
C78 C79 1.342(14)
C78 H78A 0.9500
C79 H79A 0.9500
C80 C109 1.533(11)
C81 C82 1.394(11)
C81 H81A 0.9500
C82 C83 1.366(12)
C82 H82A 0.9500
C83 H83A 0.9500
C84 C85 1.392(12)
C84 H84A 0.9500
C85 C86 1.394(13)
C85 H85A 0.9500
C86 H86A 0.9500
C87 C88 1.406(13)
C87 H87A 0.9500
C88 C89 1.370(15)
C88 H88A 0.9500
C89 H89A 0.9500
C90 C117 1.548(10)
C91 C92 1.44(3)
C91 C92' 1.47(3)
C91 H91A 0.9500
C91 H91B 0.9498
C92 C93 1.40(4)
C92 H92A 0.9500
C93 H93A 0.9500
C92' C93' 1.29(3)
C92' H92B 0.9500
C93' H93B 0.9500
C94 C95 1.418(14)
C94 H94A 0.9500
C95 C96 1.358(17)
C95 H95A 0.9500
C96 H96A 0.9500
C97 C98 1.394(12)
C97 H97A 0.9500
C98 C99 1.366(15)
C98 H98A 0.9500
C99 H99A 0.9500
C100 C125 1.534(14)
O1 C107 1.331(9)
S1 C107 1.638(16)
S1 C106 1.82(2)
C101 C102 1.534(14)
C101 H10B 0.9900
C101 H10C 0.9900
C102 C103 1.546(15)
C102 H10D 0.9900
C102 H10E 0.9900
C103 C104 1.476(19)
C103 H10F 0.9900
C103 H10G 0.9900
C104 C105 1.55(2)
C104 H10H 0.9900
C104 H10Q 0.9900
C105 C106 1.54(3)
C105 H10I 0.9900
C105 H10J 0.9900
C106 H10K 0.9900
C106 H10P 0.9900
C107 C108 1.465(18)
C108 H10L 0.9800
C108 H10M 0.9800
C108 H10N 0.9800
C109 C210 1.446(16)
C109 C110 1.560(14)
C109 H10R 0.9900
C109 H10S 0.9900
C109 H10U 0.9900
C109 H10V 0.9902
C115 O2' 1.319(10)
C115 O2 1.339(9)
C115 C116 1.49(2)
C115 C216 1.538(17)
C115 S2' 1.640(13)
C115 S2 1.667(13)
S2 C114 1.860(19)
C110 C111 1.529(17)
C110 H10U 0.6421
C110 H11A 0.9900
C110 H11C 0.9900
C111 C112 1.493(18)
C111 H11D 0.9900
C111 H11E 0.9900
C112 C113 1.522(18)
C112 H11F 0.9900
C112 H11G 0.9900
C113 C114 1.52(2)
C113 H11H 0.9900
C113 H11I 0.9900
C114 H11J 0.9900
C114 H11K 0.9900
C116 H11L 0.9800
C116 H11M 0.9800
C116 H11N 0.9800
S2' C214 1.83(2)
C210 C211 1.525(17)
C210 H21B 0.9900
C210 H21C 0.9900
C211 C212 1.504(18)
C211 H21D 0.9900
C211 H21E 0.9900
C212 C213 1.510(18)
C212 H21F 0.9900
C212 H21G 0.9900
C213 C214 1.49(2)
C213 H21H 0.9900
C213 H21I 0.9900
C214 H21J 0.9900
C214 H21N 0.9900
C216 H21K 0.9800
C216 H21L 0.9800
C216 H21M 0.9800
O3 C123 1.274(8)
S3 C123 1.724(12)
S3 C122 1.819(10)
C117 C118 1.540(12)
C117 H11O 0.9900
C117 H11P 0.9900
C118 C119 1.522(11)
C118 H11Q 0.9900
C118 H11R 0.9900
C119 C120 1.539(12)
C119 H11S 0.9900
C119 H11T 0.9900
C120 C121 1.539(11)
C120 H12B 0.9900
C120 H12C 0.9900
C121 C122 1.529(13)
C121 H12D 0.9900
C121 H12E 0.9900
C122 H12F 0.9900
C122 H12G 0.9900
C123 C124 1.529(16)
C124 H12H 0.9800
C124 H12I 0.9800
C124 H12J 0.9800
O4 C131 1.312(10)
S4 C131 1.680(18)
S4 C130 1.858(15)
C125 C226 1.463(18)
C125 C126 1.492(18)
C125 H12R 0.9900
C125 H12S 0.9900
C125 H12U 0.9900
C125 H12V 0.9899
C130 C229 1.515(19)
C130 C129 1.516(19)
C130 H13R 0.9900
C130 H13S 0.9900
C130 H13U 0.9898
C130 H13V 0.9899
C131 C132 1.43(3)
C132 H13B 0.9800
C132 H13C 0.9800
C132 H13D 0.9800
C126 C127 1.525(19)
C126 H12V 0.6232
C126 H12K 0.9900
C126 H12L 0.9900
C127 C128 1.480(19)
C127 H12M 0.9900
C127 H12N 0.9900
C128 C129 1.521(19)
C128 H12O 0.9900
C128 H12P 0.9900
C129 H13U 1.0110
C129 H12Q 0.9900
C129 H12T 0.9900
C226 C227 1.501(19)
C226 H22A 0.9900
C226 H22C 0.9900
C227 C228 1.489(19)
C227 H22D 0.9900
C227 H22E 0.9900
C228 C229 1.519(19)
C228 H22F 0.9900
C228 H22G 0.9900
C229 H22H 0.9900
C229 H22I 0.9900
O1S1 C1S1 1.264(13)
N1S1 C1S1 1.302(13)
N1S1 C3S1 1.457(12)
N1S1 C2S1 1.493(15)
C1S1 H1SA 0.9500
C2S1 H2SA 0.9800
C2S1 H2SB 0.9800
C2S1 H2SC 0.9800
C3S1 H3SA 0.9800
C3S1 H3SB 0.9800
C3S1 H3SC 0.9800
O1S2 C1S2 1.238(13)
N1S2 C1S2 1.358(14)
N1S2 C2S2 1.442(14)
N1S2 C3S2 1.446(14)
C1S2 H1SB 0.9500
C2S2 H2SD 0.9800
C2S2 H2SE 0.9800
C2S2 H2SF 0.9800
C3S2 H3SD 0.9800
C3S2 H3SE 0.9800
C3S2 H3SF 0.9800
N1S3 C1S3 1.288(18)
N1S3 C2S3 1.378(16)
N1S3 C3S3 1.532(19)
O1S3 C1S3 1.378(18)
C1S3 H1SD 0.9500
C2S3 H2SG 0.9800
C2S3 H2SH 0.9800
C2S3 H2SI 0.9800
C3S3 H3SG 0.9800
C3S3 H3SH 0.9800
C3S3 H3SI 0.9800
O1S4 C1S4 1.240(14)
N1S4 C3S4 1.351(16)
N1S4 C1S4 1.369(15)
N1S4 C2S4 1.421(16)
C1S4 H1SE 0.9500
C2S4 H2SJ 0.9800
C2S4 H2SK 0.9800
C2S4 H2SL 0.9800
C3S4 H3SJ 0.9800
C3S4 H3SK 0.9800
C3S4 H3SL 0.9800
N1S5 C1S5 1.359(19)
N1S5 C2S5 1.421(16)
N1S5 C3S5 1.494(16)
O1S5 C1S5 1.298(17)
C1S5 H1SF 0.9500
C2S5 H2SM 0.9800
C2S5 H2SN 0.9800
C2S5 H2SO 0.9800
C3S5 H3SM 0.9800
C3S5 H3SN 0.9800
C3S5 H3SO 0.9800
N1S6 C1S6 1.314(13)
N1S6 C2S6 1.451(14)
N1S6 C3S6 1.450(13)
O1S6 C1S6 1.237(12)
C1S6 H1SG 0.9500
C2S6 H2SP 0.9800
C2S6 H2SQ 0.9800
C2S6 H2SR 0.9800
C3S6 H3SP 0.9800
C3S6 H3SQ 0.9800
C3S6 H3SR 0.9800
N1S7 C1S7 1.361(19)
N1S7 C2S7 1.478(19)
N1S7 C3S7 1.49(2)
O1S7 C1S7 1.163(19)
C1S7 H1SH 0.9500
C2S7 H2SS 0.9800
C2S7 H2ST 0.9800
C2S7 H2SU 0.9800
C3S7 H3SS 0.9800
C3S7 H3ST 0.9800
C3S7 H3SU 0.9800
N1S8 C1S8 1.28(3)
N1S8 C3S8 1.37(3)
N1S8 C2S8 1.46(3)
O1S8 C1S8 1.27(3)
C1S8 H1SI 0.9500
C2S8 H2SV 0.9800
C2S8 H2SW 0.9800
C2S8 H2SX 0.9800
C3S8 H3SV 0.9800
C3S8 H3SW 0.9800
C3S8 H3SX 0.9800
N1S9 C2S9 1.35(3)
N1S9 C3S9 1.42(3)
N1S9 C1S9 1.43(3)
O1S9 C1S9 1.15(3)
C1S9 H1SJ 0.9500
C2S9 H2SY 0.9800
C2S9 H2SZ 0.9800
C2S9 H2TA 0.9800
C3S9 H3SY 0.9800
C3S9 H3SZ 0.9800
C3S9 H3TA 0.9800
C1T1 F1T1 1.33(5)
C1T1 F2T1 1.41(5)
C1T1 F3T1 1.51(4)
C1T1 S1T1 1.70(4)
S1T1 O1T1 1.29(2)
S1T1 O2T1 1.39(3)
S1T1 O3T1 1.460(13)
C1T5 S1T5 0.93(5)
C1T5 O1T5 1.63(7)
C1T5 O2T5 1.78(6)
S1T5 O2T5 1.28(6)
S1T5 O1T5 1.43(6)
S1T5 O3T5 1.48(5)
C1T2 F3T2 1.281(18)
C1T2 F1T2 1.323(18)
C1T2 F2T2 1.45(2)
C1T2 S1T2 1.840(18)
S1T2 O2T2 1.434(8)
S1T2 O3T2 1.440(7)
S1T2 O1T2 1.446(7)
C1T3 F2T3 1.308(12)
C1T3 F1T3 1.365(12)
C1T3 F3T3 1.418(17)
C1T3 S1T3 1.804(12)
S1T3 O2T3 1.383(7)
S1T3 O1T3 1.418(6)
S1T3 O3T3 1.500(8)
C1T4 F2T4 1.288(11)
C1T4 F1T4 1.317(12)
C1T4 F3T4 1.687(16)
C1T4 S1T4 1.692(12)
S1T4 O1T4 1.426(7)
S1T4 O3T4 1.425(8)
S1T4 O2T4 1.462(8)
